data_7012380
loop_
_publ_author_name
'Boss, Sally R.'
'Haigh, Robert'
'Linton, David J.'
'Schooler, Paul'
'Shields, Gregory P.'
'Wheatley, Andrew E. H.'

_publ_section_title
;
 New motifs in lithium zincate chemistry: a solid-state structural
 study of PhC(O)N(R)ZnR'2Li&#x00B7;2thf (R, R'&#x00A0;= alkyl, aryl)
 and
 [PhC(O)N(Ph)Li&#x00B7;thf]&#x00B7;[PhC(O)N(Ph)Zn(But)2Li&#x00B7;thf]
;
_journal_issue 5
_journal_name_full 'Dalton Transactions'
_journal_page_first 1001
_journal_paper_doi 10.1039/b210479b
_journal_year 2003
_chemical_formula_moiety
;
'2(C84 H108 Li4 N4 O8 Zn2), 5(C7 H8), 0.5(C4 H8 0)'
;
_chemical_formula_sum 'C205 H260 Li8 N8 O16.5 Zn4'
_chemical_formula_weight 3417.21
_chemical_name_systematic
; 
? 
;
_space_group_IT_number 2
_symmetry_cell_setting triclinic
_symmetry_space_group_name_Hall '-P 1'
_symmetry_space_group_name_H-M 'P -1'
_atom_sites_solution_hydrogens geom
_atom_sites_solution_primary direct
_atom_sites_solution_secondary difmap
_audit_creation_method SHELXL-97
_cell_angle_alpha 72.69(3)
_cell_angle_beta 87.39(3)
_cell_angle_gamma 64.56(3)
_cell_formula_units_Z 2
_cell_length_a 21.937(4)
_cell_length_b 24.142(5)
_cell_length_c 24.510(5)
_cell_measurement_reflns_used 64808
_cell_measurement_temperature 230(2)
_cell_measurement_theta_max 22.46
_cell_measurement_theta_min 1.02
_cell_volume 11140(5)
_computing_cell_refinement 'HKL Scalepack (Otwinowski & Minor 1997)'
_computing_data_collection 'Collect (Nonius BV, 1997-2000)'
_computing_data_reduction 'HKL Denzo and Scalepack (Otwinowski & Minor 1997)'
_computing_structure_refinement 'SHELXL-97 (Sheldrick, 1997)'
_computing_structure_solution 'SHELXS-97 (Sheldrick, 1990)'
_diffrn_ambient_temperature 230(2)
_diffrn_detector_area_resol_mean 9
_diffrn_measured_fraction_theta_full 0.916
_diffrn_measured_fraction_theta_max 0.916
_diffrn_measurement_device_type KappaCCD
_diffrn_measurement_method CCD
_diffrn_radiation_monochromator graphite
_diffrn_radiation_source 'fine-focus sealed tube'
_diffrn_radiation_type MoK\a
_diffrn_radiation_wavelength 0.71069
_diffrn_reflns_av_R_equivalents 0.0568
_diffrn_reflns_av_sigmaI/netI 0.0831
_diffrn_reflns_limit_h_max 23
_diffrn_reflns_limit_h_min -23
_diffrn_reflns_limit_k_max 25
_diffrn_reflns_limit_k_min -25
_diffrn_reflns_limit_l_max 26
_diffrn_reflns_limit_l_min -25
_diffrn_reflns_number 51528
_diffrn_reflns_theta_full 22.53
_diffrn_reflns_theta_max 22.53
_diffrn_reflns_theta_min 3.51
_exptl_absorpt_coefficient_mu 0.478
_exptl_absorpt_correction_type none
_exptl_crystal_colour Colourless
_exptl_crystal_density_diffrn 1.005
_exptl_crystal_density_method 'not measured'
_exptl_crystal_description Block
_exptl_crystal_F_000 3554
_exptl_crystal_size_max 0.25
_exptl_crystal_size_mid 0.13
_exptl_crystal_size_min 0.10
_refine_diff_density_max 0.606
_refine_diff_density_min -0.558
_refine_diff_density_rms 0.077
_refine_ls_extinction_method none
_refine_ls_goodness_of_fit_ref 1.030
_refine_ls_hydrogen_treatment mixed
_refine_ls_matrix_type full
_refine_ls_number_parameters 1939
_refine_ls_number_reflns 26805
_refine_ls_number_restraints 69
_refine_ls_restrained_S_all 1.031
_refine_ls_R_factor_all 0.1484
_refine_ls_R_factor_gt 0.0949
_refine_ls_shift/su_max 0.059
_refine_ls_shift/su_mean 0.005
_refine_ls_structure_factor_coef Fsqd
_refine_ls_weighting_details 'calc w=1/[\s^2^(Fo^2^)+(0.1616P)^2^+18.5331P] where P=(Fo^2^+2Fc^2^)/3'
_refine_ls_weighting_scheme calc
_refine_ls_wR_factor_gt 0.2549
_refine_ls_wR_factor_ref 0.2991
_reflns_number_gt 16529
_reflns_number_total 26805
_reflns_threshold_expression >2sigma(I)
_cod_data_source_file b210479b.txt
_cod_data_source_block s92
_cod_original_cell_volume 11140(4)
_cod_original_sg_symbol_H-M P-1
_cod_original_formula_sum 'C205 H260 Li8 N8 O16.50 Zn4'
_cod_database_code 7012380

loop_
_symmetry_equiv_pos_as_xyz
'x, y, z'
'-x, -y, -z'

loop_
_atom_site_label
_atom_site_type_symbol
_atom_site_fract_x
_atom_site_fract_y
_atom_site_fract_z
_atom_site_U_iso_or_equiv
_atom_site_adp_type
_atom_site_occupancy
_atom_site_symmetry_multiplicity
_atom_site_calc_flag
_atom_site_refinement_flags
_atom_site_disorder_assembly
_atom_site_disorder_group
Zn1 Zn 0.63777(7) 0.20999(5) 0.58348(5) 0.0977(4) Uani 1 1 d . A .
Zn2 Zn 0.68125(4) 0.24303(4) 0.09822(4) 0.0570(3) Uani 1 1 d . . .
Zn3 Zn 0.61520(5) 0.88549(5) 0.25251(4) 0.0784(3) Uani 1 1 d . . .
Zn4 Zn 1.12294(4) 0.62672(4) 0.09068(4) 0.0707(3) Uani 1 1 d . . .
O1 O 0.5416(2) 0.4304(2) 0.29493(19) 0.0586(12) Uani 1 1 d . C .
O2 O 0.5749(3) 0.3365(2) 0.4085(2) 0.0664(13) Uani 1 1 d . . .
O3 O 0.5590(2) 0.3140(2) 0.2274(2) 0.0555(12) Uani 1 1 d . C .
O4 O 0.4602(2) 0.3655(2) 0.3029(2) 0.0600(12) Uani 1 1 d . C .
O5 O 0.4330(3) 0.4537(3) 0.3949(2) 0.0813(16) Uani 1 1 d . . .
O6 O 0.4659(3) 0.4591(2) 0.1694(2) 0.0731(14) Uani 1 1 d . D .
O7 O 0.5687(3) 0.1857(3) 0.3263(3) 0.0949(18) Uani 1 1 d D . .
O8 O 0.7121(3) 0.3002(3) 0.3491(3) 0.0834(16) Uani 1 1 d . C .
O9 O 0.9088(2) 0.6816(2) 0.0799(2) 0.0578(12) Uani 1 1 d . . .
O10 O 0.7675(2) 0.8157(2) 0.0014(2) 0.0611(13) Uani 1 1 d . . .
O11 O 0.7726(2) 0.6967(2) 0.0702(2) 0.0525(11) Uani 1 1 d . . .
O12 O 0.7109(2) 0.8345(2) 0.1074(2) 0.0601(13) Uani 1 1 d . . .
O13 O 0.8696(3) 0.6479(3) 0.2148(2) 0.0824(16) Uani 1 1 d . . .
O14 O 0.8651(3) 0.6855(2) -0.0417(2) 0.0728(14) Uani 1 1 d . . .
O15 O 0.8409(3) 0.8717(3) 0.0942(3) 0.0777(15) Uani 1 1 d . . .
O16 O 0.6156(2) 0.8206(2) 0.0259(3) 0.0812(16) Uani 1 1 d . . .
N1 N 0.6143(3) 0.4592(3) 0.3248(3) 0.0629(16) Uani 1 1 d . C .
N2 N 0.6247(4) 0.2828(3) 0.5027(3) 0.0732(18) Uani 1 1 d . . .
N3 N 0.6008(3) 0.2692(3) 0.1537(2) 0.0537(14) Uani 1 1 d . D .
N4 N 0.4115(3) 0.3067(3) 0.2867(3) 0.0623(16) Uani 1 1 d . . .
N5 N 0.7404(3) 0.9206(3) -0.0239(3) 0.0604(15) Uani 1 1 d . . .
N6 N 0.6555(3) 0.8900(3) 0.1710(3) 0.0594(16) Uani 1 1 d . . .
N7 N 1.0257(3) 0.6253(3) 0.0993(3) 0.0656(16) Uani 1 1 d . . .
N8 N 0.8120(3) 0.5953(3) 0.1265(3) 0.0537(14) Uani 1 1 d . . .
Li1 Li 0.6336(7) 0.3657(6) 0.3641(6) 0.072(4) Uani 1 1 d . C .
Li2 Li 0.4943(7) 0.3930(6) 0.3552(5) 0.067(3) Uani 1 1 d . C .
Li3 Li 0.5127(6) 0.3975(5) 0.2438(5) 0.057(3) Uani 1 1 d . . .
Li4 Li 0.5131(7) 0.2740(7) 0.2783(6) 0.073(4) Uani 1 1 d . C .
Li5 Li 0.7612(6) 0.8754(6) 0.0611(6) 0.062(3) Uani 1 1 d . . .
Li6 Li 0.7102(5) 0.7865(5) 0.0552(5) 0.056(3) Uani 1 1 d . . .
Li7 Li 0.8326(5) 0.7270(6) 0.0193(5) 0.057(3) Uani 1 1 d . . .
Li8 Li 0.8626(6) 0.6471(6) 0.1363(6) 0.069(3) Uani 1 1 d . . .
C1 C 0.6787(4) 0.3019(4) 0.4922(3) 0.070(2) Uani 1 1 d . . .
C2 C 0.6677(4) 0.3664(4) 0.4697(3) 0.072(2) Uani 1 1 d . . .
H2A H 0.6233 0.3990 0.4578 0.086 Uiso 1 1 calc R . .
C3 C 0.7211(6) 0.3823(5) 0.4650(4) 0.089(3) Uani 1 1 d . . .
H3A H 0.7133 0.4257 0.4502 0.107 Uiso 1 1 calc R . .
C4 C 0.7866(7) 0.3344(8) 0.4819(5) 0.118(4) Uani 1 1 d . . .
H4A H 0.8231 0.3454 0.4786 0.142 Uiso 1 1 calc R . .
C5 C 0.7985(5) 0.2721(7) 0.5032(6) 0.125(4) Uani 1 1 d . . .
H5A H 0.8432 0.2399 0.5138 0.149 Uiso 1 1 calc R . .
C6 C 0.7443(5) 0.2551(5) 0.5095(4) 0.097(3) Uani 1 1 d . . .
H6A H 0.7528 0.2117 0.5256 0.116 Uiso 1 1 calc R . .
C7 C 0.6318(6) 0.2490(5) 0.6475(4) 0.104(3) Uani 1 1 d . . .
C8 C 0.5827(10) 0.2354(8) 0.6907(6) 0.190(7) Uani 1 1 d . . .
H8A H 0.5378 0.2539 0.6710 0.285 Uiso 1 1 calc R . .
H8B H 0.5808 0.2546 0.7208 0.285 Uiso 1 1 calc R . .
H8C H 0.5986 0.1892 0.7076 0.285 Uiso 1 1 calc R . .
C9 C 0.6988(9) 0.2230(9) 0.6743(8) 0.218(9) Uani 1 1 d . . .
H9A H 0.7172 0.1764 0.6885 0.327 Uiso 1 1 calc R . .
H9B H 0.6975 0.2397 0.7060 0.327 Uiso 1 1 calc R . .
H9C H 0.7272 0.2354 0.6465 0.327 Uiso 1 1 calc R . .
C10 C 0.6069(8) 0.3210(6) 0.6261(5) 0.142(5) Uani 1 1 d . . .
H10A H 0.5614 0.3409 0.6072 0.214 Uiso 1 1 calc R . .
H10B H 0.6368 0.3317 0.5990 0.214 Uiso 1 1 calc R . .
H10C H 0.6066 0.3368 0.6582 0.214 Uiso 1 1 calc R . .
C11 C 0.6568(8) 0.1259(6) 0.5694(6) 0.141(5) Uani 1 1 d D . .
C12A C 0.5972(12) 0.1067(15) 0.5873(11) 0.176(12) Uiso 0.50 1 d PDU A 1
H12A H 0.5584 0.1341 0.5589 0.264 Uiso 0.50 1 calc PR A 1
H12B H 0.5848 0.1122 0.6245 0.264 Uiso 0.50 1 calc PR A 1
H12C H 0.6117 0.0620 0.5894 0.264 Uiso 0.50 1 calc PR A 1
C13A C 0.6626(12) 0.1308(11) 0.5058(7) 0.111(7) Uiso 0.50 1 d PDU A 1
H13A H 0.7004 0.1407 0.4930 0.166 Uiso 0.50 1 calc PR A 1
H13B H 0.6210 0.1648 0.4834 0.166 Uiso 0.50 1 calc PR A 1
H13C H 0.6703 0.0901 0.5006 0.166 Uiso 0.50 1 calc PR A 1
C14A C 0.7204(12) 0.0745(15) 0.6047(11) 0.239(18) Uiso 0.50 1 d PDU A 1
H14A H 0.7545 0.0906 0.6016 0.359 Uiso 0.50 1 calc PR A 1
H14B H 0.7369 0.0373 0.5909 0.359 Uiso 0.50 1 calc PR A 1
H14C H 0.7114 0.0620 0.6445 0.359 Uiso 0.50 1 calc PR A 1
C12B C 0.5874(10) 0.1266(14) 0.5534(11) 0.156(10) Uiso 0.50 1 d PDU A 2
H12D H 0.5616 0.1653 0.5222 0.234 Uiso 0.50 1 calc PR A 2
H12E H 0.5616 0.1258 0.5866 0.234 Uiso 0.50 1 calc PR A 2
H12F H 0.5965 0.0890 0.5417 0.234 Uiso 0.50 1 calc PR A 2
C13B C 0.7008(12) 0.1129(12) 0.5210(9) 0.138(9) Uiso 0.50 1 d PDU A 2
H13D H 0.6991 0.1531 0.4958 0.206 Uiso 0.50 1 calc PR A 2
H13E H 0.6842 0.0936 0.4994 0.206 Uiso 0.50 1 calc PR A 2
H13F H 0.7472 0.0836 0.5368 0.206 Uiso 0.50 1 calc PR A 2
C14B C 0.6878(13) 0.0733(11) 0.6249(9) 0.158(10) Uiso 0.50 1 d PDU A 2
H14D H 0.7322 0.0694 0.6345 0.237 Uiso 0.50 1 calc PR A 2
H14E H 0.6924 0.0329 0.6210 0.237 Uiso 0.50 1 calc PR A 2
H14F H 0.6590 0.0834 0.6551 0.237 Uiso 0.50 1 calc PR A 2
C15 C 0.5764(4) 0.3046(4) 0.4612(4) 0.066(2) Uani 1 1 d . . .
C16 C 0.5183(4) 0.2871(4) 0.4779(3) 0.070(2) Uani 1 1 d . . .
C17 C 0.4928(5) 0.2887(5) 0.5298(4) 0.097(3) Uani 1 1 d . . .
H17A H 0.5130 0.2988 0.5561 0.117 Uiso 1 1 calc R . .
C18 C 0.4363(6) 0.2753(6) 0.5440(5) 0.126(4) Uani 1 1 d . . .
H18A H 0.4186 0.2767 0.5795 0.151 Uiso 1 1 calc R . .
C19 C 0.4081(6) 0.2604(6) 0.5062(5) 0.126(4) Uani 1 1 d . . .
H19A H 0.3708 0.2512 0.5156 0.152 Uiso 1 1 calc R . .
C20 C 0.4330(6) 0.2584(5) 0.4539(5) 0.108(3) Uani 1 1 d . . .
H20A H 0.4127 0.2478 0.4282 0.130 Uiso 1 1 calc R . .
C21 C 0.4888(5) 0.2722(4) 0.4388(4) 0.085(3) Uani 1 1 d . . .
H21A H 0.5056 0.2714 0.4030 0.102 Uiso 1 1 calc R . .
C22 C 0.6358(4) 0.5047(3) 0.3324(3) 0.063(2) Uani 1 1 d . . .
C23 C 0.7031(5) 0.4929(4) 0.3269(4) 0.083(3) Uani 1 1 d . . .
H23A H 0.7326 0.4575 0.3152 0.100 Uiso 1 1 calc R . .
C24 C 0.7271(6) 0.5329(6) 0.3387(4) 0.097(3) Uani 1 1 d . . .
H24A H 0.7727 0.5249 0.3343 0.116 Uiso 1 1 calc R . .
C25 C 0.6863(8) 0.5832(6) 0.3563(5) 0.108(4) Uani 1 1 d . . .
H25A H 0.7028 0.6105 0.3638 0.129 Uiso 1 1 calc R . .
C26 C 0.6193(7) 0.5943(5) 0.3630(4) 0.101(3) Uani 1 1 d . . .
H26A H 0.5907 0.6290 0.3759 0.121 Uiso 1 1 calc R . .
C27 C 0.5938(5) 0.5554(4) 0.3513(3) 0.075(2) Uani 1 1 d . . .
H27A H 0.5483 0.5635 0.3562 0.090 Uiso 1 1 calc R . .
C28 C 0.5599(4) 0.4751(3) 0.2933(3) 0.0548(18) Uani 1 1 d . . .
C29 C 0.5172(5) 0.5407(4) 0.2538(3) 0.069(2) Uani 1 1 d . D .
C30 C 0.4480(6) 0.5665(5) 0.2551(4) 0.088(3) Uani 1 1 d . . .
H30A H 0.4282 0.5431 0.2810 0.105 Uiso 1 1 calc R D .
C31 C 0.4073(7) 0.6271(6) 0.2181(6) 0.117(4) Uani 1 1 d . D .
H31A H 0.3602 0.6451 0.2201 0.140 Uiso 1 1 calc R . .
C32 C 0.4358(11) 0.6621(6) 0.1777(7) 0.147(7) Uani 1 1 d . . .
H32A H 0.4082 0.7031 0.1524 0.176 Uiso 1 1 calc R D .
C33 C 0.5030(10) 0.6356(6) 0.1762(5) 0.128(5) Uani 1 1 d . D .
H33A H 0.5219 0.6586 0.1488 0.154 Uiso 1 1 calc R . .
C34 C 0.5472(6) 0.5745(4) 0.2139(4) 0.090(3) Uani 1 1 d . . .
H34A H 0.5944 0.5574 0.2124 0.108 Uiso 1 1 calc R D .
C35 C 0.3533(4) 0.3006(4) 0.2724(4) 0.067(2) Uani 1 1 d . D .
C36 C 0.3444(5) 0.2463(5) 0.3057(4) 0.095(3) Uani 1 1 d . . .
H36A H 0.3756 0.2163 0.3374 0.114 Uiso 1 1 calc R D .
C37 C 0.2897(7) 0.2376(7) 0.2917(6) 0.126(4) Uani 1 1 d . D .
H37A H 0.2832 0.2020 0.3145 0.151 Uiso 1 1 calc R . .
C38 C 0.2449(7) 0.2798(7) 0.2451(7) 0.117(4) Uani 1 1 d . . .
H38A H 0.2081 0.2731 0.2356 0.141 Uiso 1 1 calc R D .
C39 C 0.2539(5) 0.3319(6) 0.2125(5) 0.109(3) Uani 1 1 d . D .
H39A H 0.2226 0.3612 0.1807 0.130 Uiso 1 1 calc R . .
C40 C 0.3084(4) 0.3427(5) 0.2253(4) 0.081(2) Uani 1 1 d . . .
H40A H 0.3142 0.3785 0.2019 0.097 Uiso 1 1 calc R D .
C41 C 0.4064(4) 0.3588(4) 0.2961(3) 0.0601(19) Uani 1 1 d . C .
C42 C 0.3398(4) 0.4121(4) 0.3026(4) 0.074(2) Uani 1 1 d . . .
C43 C 0.2920(5) 0.3999(5) 0.3354(5) 0.094(3) Uani 1 1 d . D .
H43A H 0.2989 0.3572 0.3540 0.112 Uiso 1 1 calc R . .
C44 C 0.2325(6) 0.4519(8) 0.3407(6) 0.124(5) Uani 1 1 d . . .
H44A H 0.1996 0.4440 0.3634 0.149 Uiso 1 1 calc R D .
C45 C 0.2220(7) 0.5137(10) 0.3133(9) 0.157(8) Uani 1 1 d . D .
H45A H 0.1817 0.5480 0.3170 0.188 Uiso 1 1 calc R . .
C46 C 0.2694(9) 0.5268(6) 0.2804(6) 0.136(5) Uani 1 1 d . . .
H46A H 0.2614 0.5697 0.2614 0.163 Uiso 1 1 calc R D .
C47 C 0.3293(5) 0.4762(5) 0.2752(4) 0.097(3) Uani 1 1 d . D .
H47A H 0.3626 0.4846 0.2536 0.116 Uiso 1 1 calc R . .
C48 C 0.5621(3) 0.2336(3) 0.1623(3) 0.0496(17) Uani 1 1 d . . .
C49 C 0.5929(4) 0.1727(3) 0.1569(4) 0.071(2) Uani 1 1 d . . .
H49A H 0.6392 0.1550 0.1512 0.085 Uiso 1 1 calc R . .
C50 C 0.5573(4) 0.1370(4) 0.1598(4) 0.085(3) Uani 1 1 d . . .
H50A H 0.5790 0.0960 0.1548 0.102 Uiso 1 1 calc R . .
C51 C 0.4901(4) 0.1610(4) 0.1700(4) 0.079(3) Uani 1 1 d . . .
H51A H 0.4664 0.1359 0.1733 0.095 Uiso 1 1 calc R . .
C52 C 0.4582(4) 0.2208(4) 0.1753(3) 0.067(2) Uani 1 1 d . . .
H52A H 0.4120 0.2378 0.1813 0.080 Uiso 1 1 calc R . .
C53 C 0.4944(4) 0.2576(3) 0.1718(3) 0.0587(19) Uani 1 1 d . . .
H53A H 0.4721 0.2990 0.1759 0.070 Uiso 1 1 calc R . .
C54 C 0.6409(4) 0.2673(3) 0.0172(3) 0.0613(19) Uani 1 1 d . . .
C55 C 0.6698(4) 0.3095(4) -0.0241(4) 0.086(3) Uani 1 1 d . . .
H55A H 0.6587 0.3481 -0.0135 0.129 Uiso 1 1 calc R . .
H55B H 0.6503 0.3215 -0.0630 0.129 Uiso 1 1 calc R . .
H55C H 0.7186 0.2857 -0.0221 0.129 Uiso 1 1 calc R . .
C56 C 0.6601(5) 0.2064(4) -0.0003(4) 0.092(3) Uani 1 1 d . . .
H56A H 0.6420 0.1790 0.0253 0.138 Uiso 1 1 calc R . .
H56B H 0.7090 0.1832 0.0021 0.138 Uiso 1 1 calc R . .
H56C H 0.6412 0.2184 -0.0394 0.138 Uiso 1 1 calc R . .
C57 C 0.5641(4) 0.3042(4) 0.0100(4) 0.078(2) Uani 1 1 d . . .
H57A H 0.5509 0.3426 0.0216 0.117 Uiso 1 1 calc R . .
H57B H 0.5446 0.2771 0.0336 0.117 Uiso 1 1 calc R . .
H57C H 0.5479 0.3166 -0.0300 0.117 Uiso 1 1 calc R . .
C58 C 0.7730(4) 0.1969(4) 0.1444(4) 0.071(2) Uani 1 1 d . . .
C59 C 0.7699(6) 0.1713(7) 0.2062(5) 0.158(6) Uani 1 1 d . . .
H59A H 0.7399 0.2061 0.2205 0.237 Uiso 1 1 calc R . .
H59B H 0.8149 0.1518 0.2260 0.237 Uiso 1 1 calc R . .
H59C H 0.7529 0.1391 0.2131 0.237 Uiso 1 1 calc R . .
C60 C 0.8038(5) 0.2444(6) 0.1369(6) 0.151(5) Uani 1 1 d . . .
H60A H 0.7736 0.2804 0.1498 0.226 Uiso 1 1 calc R . .
H60B H 0.8099 0.2602 0.0967 0.226 Uiso 1 1 calc R . .
H60C H 0.8474 0.2229 0.1595 0.226 Uiso 1 1 calc R . .
C61 C 0.8182(6) 0.1408(7) 0.1247(8) 0.200(8) Uani 1 1 d . . .
H61A H 0.8211 0.1557 0.0837 0.299 Uiso 1 1 calc R . .
H61B H 0.7997 0.1096 0.1329 0.299 Uiso 1 1 calc R . .
H61C H 0.8631 0.1209 0.1448 0.299 Uiso 1 1 calc R . .
C62 C 0.5931(3) 0.3084(3) 0.1842(3) 0.0512(17) Uani 1 1 d . . .
C63 C 0.6284(3) 0.3516(3) 0.1642(3) 0.0526(17) Uani 1 1 d . D .
C64 C 0.6519(4) 0.3702(4) 0.2038(3) 0.066(2) Uani 1 1 d . . .
H64A H 0.6467 0.3550 0.2429 0.080 Uiso 1 1 calc R D .
C65 C 0.6833(4) 0.4112(4) 0.1863(4) 0.075(2) Uani 1 1 d . D .
H65A H 0.6995 0.4234 0.2135 0.090 Uiso 1 1 calc R . .
C66 C 0.6905(4) 0.4340(4) 0.1285(4) 0.077(2) Uani 1 1 d . . .
H66A H 0.7118 0.4614 0.1166 0.093 Uiso 1 1 calc R D .
C67 C 0.6665(4) 0.4166(4) 0.0888(4) 0.072(2) Uani 1 1 d . D .
H67A H 0.6714 0.4322 0.0496 0.086 Uiso 1 1 calc R . .
C68 C 0.6351(4) 0.3758(3) 0.1063(3) 0.0585(19) Uani 1 1 d . . .
H68A H 0.6182 0.3644 0.0789 0.070 Uiso 1 1 calc R D .
C69 C 0.7189(7) 0.2363(5) 0.3593(6) 0.132(4) Uani 1 1 d . C .
H69A H 0.6976 0.2328 0.3269 0.159 Uiso 1 1 calc R . .
H69B H 0.6993 0.2223 0.3945 0.159 Uiso 1 1 calc R . .
C70 C 0.7963(10) 0.1977(7) 0.3652(8) 0.234(11) Uani 1 1 d D . .
H70A H 0.8104 0.1622 0.4014 0.281 Uiso 1 1 calc R B 1
H70B H 0.8095 0.1789 0.3338 0.281 Uiso 1 1 calc R B 1
C71A C 0.8319(14) 0.2379(11) 0.3642(18) 0.183(13) Uiso 0.50 1 d PDU C 1
H71A H 0.8480 0.2325 0.4030 0.219 Uiso 0.50 1 calc PR C 1
H71B H 0.8700 0.2287 0.3405 0.219 Uiso 0.50 1 calc PR C 1
C71B C 0.8197(16) 0.2425(11) 0.3250(14) 0.165(11) Uiso 0.50 1 d PDU C 2
H71C H 0.8680 0.2296 0.3335 0.198 Uiso 0.50 1 calc PR C 2
H71D H 0.8109 0.2463 0.2849 0.198 Uiso 0.50 1 calc PR C 2
C72 C 0.7768(6) 0.3019(6) 0.3383(5) 0.119(4) Uani 1 1 d D . .
H72A H 0.7809 0.3328 0.3545 0.143 Uiso 1 1 calc R C 1
H72B H 0.7797 0.3159 0.2968 0.143 Uiso 1 1 calc R C 1
C73 C 0.3752(5) 0.4532(6) 0.4218(5) 0.103(3) Uani 1 1 d . . .
H73A H 0.3807 0.4088 0.4374 0.124 Uiso 1 1 calc R . .
H73B H 0.3352 0.4777 0.3937 0.124 Uiso 1 1 calc R . .
C74 C 0.3654(7) 0.4822(8) 0.4688(6) 0.154(6) Uani 1 1 d . . .
H74A H 0.3591 0.4543 0.5045 0.185 Uiso 1 1 calc R . .
H74B H 0.3262 0.5246 0.4588 0.185 Uiso 1 1 calc R . .
C75 C 0.4301(7) 0.4879(8) 0.4739(6) 0.154(6) Uani 1 1 d . . .
H75A H 0.4211 0.5287 0.4806 0.185 Uiso 1 1 calc R . .
H75B H 0.4611 0.4522 0.5058 0.185 Uiso 1 1 calc R . .
C76 C 0.4590(5) 0.4856(5) 0.4202(5) 0.109(4) Uani 1 1 d . . .
H76A H 0.4469 0.5295 0.3948 0.130 Uiso 1 1 calc R . .
H76B H 0.5085 0.4623 0.4269 0.130 Uiso 1 1 calc R . .
C77 C 0.4247(6) 0.4472(6) 0.1362(5) 0.125(5) Uani 1 1 d . . .
H77A H 0.4420 0.4006 0.1433 0.150 Uiso 1 1 calc R D .
H77B H 0.3783 0.4634 0.1474 0.150 Uiso 1 1 calc R . .
C78 C 0.4245(8) 0.4769(9) 0.0791(6) 0.161(6) Uani 1 1 d . D .
H78A H 0.3781 0.5083 0.0630 0.193 Uiso 1 1 calc R . .
H78B H 0.4406 0.4449 0.0585 0.193 Uiso 1 1 calc R . .
C79 C 0.4696(5) 0.5106(4) 0.0716(4) 0.087(3) Uani 1 1 d . . .
H79A H 0.5112 0.4883 0.0552 0.105 Uiso 1 1 calc R D .
H79B H 0.4462 0.5555 0.0472 0.105 Uiso 1 1 calc R . .
C80 C 0.4844(4) 0.5067(4) 0.1322(3) 0.073(2) Uani 1 1 d . D .
H80A H 0.5327 0.4942 0.1401 0.087 Uiso 1 1 calc R . .
H80B H 0.4580 0.5486 0.1383 0.087 Uiso 1 1 calc R . .
C81A C 0.5493(12) 0.1425(7) 0.3727(10) 0.119(8) Uiso 0.50 1 d PDU D 1
H81A H 0.5584 0.1454 0.4103 0.143 Uiso 0.50 1 calc PR D 1
H81B H 0.5011 0.1534 0.3668 0.143 Uiso 0.50 1 calc PR D 1
C81B C 0.5356(8) 0.1413(7) 0.3431(10) 0.101(6) Uiso 0.50 1 d PDU D 2
H81C H 0.5026 0.1532 0.3709 0.121 Uiso 0.50 1 calc PR D 2
H81D H 0.5125 0.1420 0.3095 0.121 Uiso 0.50 1 calc PR D 2
C82 C 0.5916(10) 0.0783(7) 0.3688(9) 0.190(7) Uani 1 1 d D . .
H82A H 0.5632 0.0602 0.3583 0.228 Uiso 1 1 calc R D 1
H82B H 0.6172 0.0498 0.4060 0.228 Uiso 1 1 calc R D 1
C83 C 0.6387(10) 0.0837(7) 0.3245(9) 0.194(7) Uani 1 1 d . D .
H83A H 0.6848 0.0496 0.3377 0.233 Uiso 1 1 calc R . .
H83B H 0.6236 0.0814 0.2886 0.233 Uiso 1 1 calc R . .
C84 C 0.6356(6) 0.1466(6) 0.3174(6) 0.132(4) Uani 1 1 d . D .
H84A H 0.6683 0.1435 0.3454 0.158 Uiso 1 1 calc R . .
H84B H 0.6460 0.1645 0.2787 0.158 Uiso 1 1 calc R . .
C85 C 0.6763(4) 0.9403(3) 0.1477(4) 0.0581(19) Uani 1 1 d . . .
C86 C 0.6638(4) 0.9765(3) 0.0906(4) 0.066(2) Uani 1 1 d . . .
H86A H 0.6421 0.9671 0.0648 0.079 Uiso 1 1 calc R . .
C87 C 0.6826(4) 1.0268(4) 0.0699(4) 0.075(2) Uani 1 1 d . . .
H87A H 0.6740 1.0508 0.0308 0.091 Uiso 1 1 calc R . .
C88 C 0.7137(4) 1.0409(4) 0.1074(4) 0.075(2) Uani 1 1 d . . .
H88A H 0.7272 1.0742 0.0941 0.090 Uiso 1 1 calc R . .
C89 C 0.7248(4) 1.0066(4) 0.1636(5) 0.080(3) Uani 1 1 d . . .
H89A H 0.7450 1.0175 0.1892 0.096 Uiso 1 1 calc R . .
C90 C 0.7076(4) 0.9562(4) 0.1847(4) 0.074(2) Uani 1 1 d . . .
H90A H 0.7170 0.9326 0.2239 0.089 Uiso 1 1 calc R . .
C91 C 0.5215(5) 0.9569(5) 0.2436(5) 0.095(3) Uani 1 1 d . . .
C92 C 0.4953(5) 0.9982(4) 0.1810(5) 0.099(3) Uani 1 1 d . . .
H92A H 0.4933 0.9713 0.1592 0.149 Uiso 1 1 calc R . .
H92B H 0.5258 1.0169 0.1646 0.149 Uiso 1 1 calc R . .
H92C H 0.4504 1.0323 0.1796 0.149 Uiso 1 1 calc R . .
C93 C 0.5252(7) 1.0011(5) 0.2781(5) 0.142(5) Uani 1 1 d . . .
H93A H 0.5408 0.9758 0.3179 0.213 Uiso 1 1 calc R . .
H93B H 0.4806 1.0361 0.2757 0.213 Uiso 1 1 calc R . .
H93C H 0.5566 1.0188 0.2618 0.213 Uiso 1 1 calc R . .
C94 C 0.4715(7) 0.9295(6) 0.2707(7) 0.160(6) Uani 1 1 d . . .
H94A H 0.4870 0.9053 0.3108 0.239 Uiso 1 1 calc R . .
H94B H 0.4693 0.9012 0.2506 0.239 Uiso 1 1 calc R . .
H94C H 0.4269 0.9646 0.2677 0.239 Uiso 1 1 calc R . .
C95 C 0.6875(7) 0.8148(5) 0.3149(4) 0.106(3) Uani 1 1 d . . .
C96 C 0.7576(7) 0.7898(6) 0.2962(6) 0.144(5) Uani 1 1 d . . .
H96A H 0.7578 0.7744 0.2639 0.216 Uiso 1 1 calc R . .
H96B H 0.7887 0.7547 0.3277 0.216 Uiso 1 1 calc R . .
H96C H 0.7719 0.8242 0.2849 0.216 Uiso 1 1 calc R . .
C97 C 0.6873(10) 0.8391(8) 0.3652(6) 0.204(8) Uani 1 1 d . . .
H97A H 0.6953 0.8773 0.3524 0.307 Uiso 1 1 calc R . .
H97B H 0.7228 0.8059 0.3947 0.307 Uiso 1 1 calc R . .
H97C H 0.6437 0.8497 0.3808 0.307 Uiso 1 1 calc R . .
C98 C 0.6697(8) 0.7571(6) 0.3360(6) 0.161(6) Uani 1 1 d . . .
H98A H 0.6702 0.7403 0.3046 0.242 Uiso 1 1 calc R . .
H98B H 0.6249 0.7712 0.3495 0.242 Uiso 1 1 calc R . .
H98C H 0.7028 0.7237 0.3671 0.242 Uiso 1 1 calc R . .
C99 C 0.6729(4) 0.8437(3) 0.1478(3) 0.0551(18) Uani 1 1 d . . .
C100 C 0.6437(4) 0.7961(3) 0.1732(3) 0.0569(18) Uani 1 1 d . . .
C101 C 0.5796(4) 0.8157(4) 0.1896(4) 0.072(2) Uani 1 1 d . . .
H10D H 0.5527 0.8598 0.1844 0.086 Uiso 1 1 calc R . .
C102 C 0.5531(5) 0.7716(4) 0.2138(4) 0.079(2) Uani 1 1 d . . .
H10E H 0.5089 0.7858 0.2252 0.095 Uiso 1 1 calc R . .
C103 C 0.5919(5) 0.7078(4) 0.2208(4) 0.075(2) Uani 1 1 d . . .
H10F H 0.5746 0.6777 0.2372 0.090 Uiso 1 1 calc R . .
C104 C 0.6554(5) 0.6881(4) 0.2041(4) 0.080(2) Uani 1 1 d . . .
H10G H 0.6818 0.6440 0.2089 0.096 Uiso 1 1 calc R . .
C105 C 0.6826(4) 0.7317(3) 0.1799(3) 0.067(2) Uani 1 1 d . . .
H10H H 0.7268 0.7173 0.1684 0.081 Uiso 1 1 calc R . .
C106 C 0.7117(4) 0.9841(3) -0.0623(3) 0.063(2) Uani 1 1 d . . .
C107 C 0.7454(5) 1.0231(4) -0.0679(4) 0.093(3) Uani 1 1 d . . .
H10I H 0.7890 1.0052 -0.0490 0.112 Uiso 1 1 calc R . .
C108 C 0.7158(7) 1.0876(5) -0.1007(5) 0.114(4) Uani 1 1 d . . .
H10J H 0.7395 1.1127 -0.1035 0.137 Uiso 1 1 calc R . .
C109 C 0.6539(7) 1.1145(5) -0.1285(5) 0.115(4) Uani 1 1 d . . .
H10K H 0.6345 1.1582 -0.1508 0.138 Uiso 1 1 calc R . .
C110 C 0.6188(6) 1.0790(5) -0.1247(5) 0.118(4) Uani 1 1 d . . .
H11A H 0.5755 1.0976 -0.1444 0.142 Uiso 1 1 calc R . .
C111 C 0.6483(5) 1.0137(4) -0.0906(5) 0.094(3) Uani 1 1 d . . .
H11B H 0.6234 0.9896 -0.0873 0.113 Uiso 1 1 calc R . .
C112 C 0.7481(3) 0.8709(4) -0.0392(3) 0.0593(19) Uani 1 1 d . . .
C113 C 0.7374(4) 0.8715(3) -0.0995(3) 0.0598(19) Uani 1 1 d . . .
C114 C 0.7582(5) 0.9056(4) -0.1450(4) 0.085(3) Uani 1 1 d . . .
H11C H 0.7800 0.9297 -0.1392 0.102 Uiso 1 1 calc R . .
C115 C 0.7472(7) 0.9046(5) -0.1985(5) 0.120(4) Uani 1 1 d . . .
H11D H 0.7630 0.9271 -0.2295 0.144 Uiso 1 1 calc R . .
C116 C 0.7139(7) 0.8718(6) -0.2085(5) 0.120(4) Uani 1 1 d . . .
H11E H 0.7061 0.8722 -0.2460 0.144 Uiso 1 1 calc R . .
C117 C 0.6920(5) 0.8384(5) -0.1634(6) 0.098(3) Uani 1 1 d . . .
H11F H 0.6686 0.8160 -0.1700 0.117 Uiso 1 1 calc R . .
C118 C 0.7036(4) 0.8373(4) -0.1090(4) 0.076(2) Uani 1 1 d . . .
H11G H 0.6890 0.8136 -0.0781 0.091 Uiso 1 1 calc R . .
C119 C 0.8236(3) 0.5301(3) 0.1402(3) 0.0558(18) Uani 1 1 d . . .
C120 C 0.8487(4) 0.4956(4) 0.1014(4) 0.069(2) Uani 1 1 d . . .
H12D' H 0.8531 0.5165 0.0635 0.083 Uiso 1 1 calc R . .
C121 C 0.8673(4) 0.4291(4) 0.1195(5) 0.081(3) Uani 1 1 d . . .
H12E' H 0.8840 0.4059 0.0931 0.097 Uiso 1 1 calc R . .
C122 C 0.8619(4) 0.3973(4) 0.1740(5) 0.085(3) Uani 1 1 d . . .
H12G H 0.8764 0.3525 0.1853 0.102 Uiso 1 1 calc R . .
C123 C 0.8347(5) 0.4314(4) 0.2134(4) 0.086(3) Uani 1 1 d . . .
H12H H 0.8288 0.4101 0.2507 0.104 Uiso 1 1 calc R . .
C124 C 0.8163(4) 0.4976(4) 0.1961(4) 0.074(2) Uani 1 1 d . . .
H12I H 0.7987 0.5207 0.2225 0.088 Uiso 1 1 calc R . .
C125 C 0.7713(3) 0.6407(3) 0.0840(3) 0.0499(17) Uani 1 1 d . . .
C126 C 0.7211(3) 0.6359(3) 0.0482(4) 0.0568(19) Uani 1 1 d . . .
C127 C 0.7138(4) 0.6640(4) -0.0108(4) 0.066(2) Uani 1 1 d . . .
H12J H 0.7414 0.6841 -0.0278 0.079 Uiso 1 1 calc R . .
C128 C 0.6667(5) 0.6628(5) -0.0446(5) 0.093(3) Uani 1 1 d . . .
H12K H 0.6632 0.6804 -0.0847 0.112 Uiso 1 1 calc R . .
C129 C 0.6243(5) 0.6357(5) -0.0196(6) 0.095(3) Uani 1 1 d . . .
H12L H 0.5910 0.6361 -0.0428 0.114 Uiso 1 1 calc R . .
C130 C 0.6301(4) 0.6087(4) 0.0376(5) 0.086(3) Uani 1 1 d . . .
H13G H 0.6007 0.5906 0.0541 0.103 Uiso 1 1 calc R . .
C131 C 0.6802(4) 0.6073(3) 0.0732(4) 0.069(2) Uani 1 1 d . . .
H13H H 0.6854 0.5873 0.1131 0.083 Uiso 1 1 calc R . .
C132 C 1.0254(4) 0.5725(4) 0.1450(3) 0.063(2) Uani 1 1 d . . .
C133 C 0.9878(4) 0.5391(4) 0.1420(4) 0.065(2) Uani 1 1 d . . .
H13I H 0.9560 0.5547 0.1102 0.078 Uiso 1 1 calc R . .
C134 C 0.9965(4) 0.4841(4) 0.1844(4) 0.076(2) Uani 1 1 d . . .
H13J H 0.9699 0.4631 0.1815 0.091 Uiso 1 1 calc R . .
C135 C 1.0427(5) 0.4586(5) 0.2311(5) 0.102(3) Uani 1 1 d . . .
H13K H 1.0485 0.4203 0.2597 0.123 Uiso 1 1 calc R . .
C136 C 1.0812(5) 0.4911(5) 0.2354(5) 0.111(3) Uani 1 1 d . . .
H13L H 1.1132 0.4749 0.2672 0.133 Uiso 1 1 calc R . .
C137 C 1.0716(5) 0.5473(5) 0.1924(4) 0.087(3) Uani 1 1 d . . .
H13M H 1.0975 0.5689 0.1955 0.104 Uiso 1 1 calc R . .
C138 C 1.1246(5) 0.6989(5) 0.1148(5) 0.094(3) Uani 1 1 d . . .
C139 C 1.1154(7) 0.7556(6) 0.0640(7) 0.165(6) Uani 1 1 d . . .
H13N H 1.1491 0.7419 0.0378 0.248 Uiso 1 1 calc R . .
H13O H 1.1206 0.7879 0.0767 0.248 Uiso 1 1 calc R . .
H13P H 1.0704 0.7739 0.0445 0.248 Uiso 1 1 calc R . .
C140 C 1.1960(7) 0.6746(7) 0.1452(6) 0.165(6) Uani 1 1 d . . .
H14G H 1.2303 0.6595 0.1199 0.247 Uiso 1 1 calc R . .
H14H H 1.2032 0.6394 0.1801 0.247 Uiso 1 1 calc R . .
H14I H 1.1991 0.7095 0.1547 0.247 Uiso 1 1 calc R . .
C141 C 1.0716(9) 0.7200(9) 0.1526(9) 0.226(10) Uani 1 1 d . . .
H14J H 1.0773 0.6837 0.1859 0.339 Uiso 1 1 calc R . .
H14K H 1.0275 0.7370 0.1320 0.339 Uiso 1 1 calc R . .
H14L H 1.0749 0.7534 0.1649 0.339 Uiso 1 1 calc R . .
C142 C 1.1847(4) 0.5477(4) 0.0703(4) 0.075(2) Uani 1 1 d . . .
C143 C 1.1504(5) 0.5110(5) 0.0559(5) 0.097(3) Uani 1 1 d . . .
H14M H 1.1157 0.5391 0.0242 0.146 Uiso 1 1 calc R . .
H14N H 1.1297 0.4954 0.0891 0.146 Uiso 1 1 calc R . .
H14O H 1.1837 0.4746 0.0452 0.146 Uiso 1 1 calc R . .
C144 C 1.2233(5) 0.5669(5) 0.0191(5) 0.103(3) Uani 1 1 d . . .
H14P H 1.2442 0.5919 0.0276 0.155 Uiso 1 1 calc R . .
H14Q H 1.1918 0.5924 -0.0152 0.155 Uiso 1 1 calc R . .
H14R H 1.2582 0.5282 0.0127 0.155 Uiso 1 1 calc R . .
C145 C 1.2366(5) 0.5022(5) 0.1212(5) 0.113(3) Uani 1 1 d . . .
H14S H 1.2588 0.5248 0.1323 0.170 Uiso 1 1 calc R . .
H14T H 1.2700 0.4658 0.1107 0.170 Uiso 1 1 calc R . .
H14U H 1.2140 0.4869 0.1530 0.170 Uiso 1 1 calc R . .
C146 C 0.9693(4) 0.6717(3) 0.0696(3) 0.0547(18) Uani 1 1 d . . .
C147 C 0.9790(4) 0.7186(4) 0.0172(3) 0.0587(19) Uani 1 1 d . . .
C148 C 1.0317(4) 0.6979(4) -0.0168(3) 0.069(2) Uani 1 1 d . . .
H14V H 1.0626 0.6540 -0.0068 0.082 Uiso 1 1 calc R . .
C149 C 1.0389(5) 0.7412(5) -0.0650(4) 0.089(3) Uani 1 1 d . . .
H14W H 1.0748 0.7264 -0.0874 0.106 Uiso 1 1 calc R . .
C150 C 0.9946(5) 0.8053(5) -0.0809(4) 0.090(3) Uani 1 1 d . . .
H15A H 0.9998 0.8344 -0.1138 0.108 Uiso 1 1 calc R . .
C151 C 0.9422(5) 0.8262(4) -0.0479(4) 0.084(3) Uani 1 1 d . . .
H15B H 0.9119 0.8702 -0.0581 0.101 Uiso 1 1 calc R . .
C152 C 0.9333(4) 0.7829(4) 0.0007(4) 0.069(2) Uani 1 1 d . . .
H15C H 0.8963 0.7976 0.0220 0.082 Uiso 1 1 calc R . .
C153 C 0.8733(5) 0.9139(5) 0.0703(5) 0.099(3) Uani 1 1 d . . .
H15D H 0.8981 0.9023 0.0381 0.118 Uiso 1 1 calc R . .
H15E H 0.8389 0.9588 0.0561 0.118 Uiso 1 1 calc R . .
C154 C 0.9187(11) 0.9070(9) 0.1140(11) 0.186(8) Uani 1 1 d . . .
H15F H 0.9103 0.9493 0.1170 0.223 Uiso 1 1 calc R . .
H15G H 0.9658 0.8855 0.1058 0.5(3) Uiso 1 1 calc R . .
C155 C 0.9054(8) 0.8670(10) 0.1684(7) 0.174(7) Uani 1 1 d . . .
H15H H 0.9480 0.8360 0.1920 0.209 Uiso 1 1 calc R . .
H15I H 0.8763 0.8944 0.1906 0.209 Uiso 1 1 calc R . .
C156 C 0.8708(6) 0.8326(6) 0.1512(5) 0.124(4) Uani 1 1 d . . .
H15J H 0.9034 0.7892 0.1517 0.148 Uiso 1 1 calc R . .
H15K H 0.8361 0.8294 0.1768 0.148 Uiso 1 1 calc R . .
C157 C 0.5754(5) 0.8882(4) 0.0048(7) 0.124(4) Uani 1 1 d . . .
H15L H 0.5805 0.9084 0.0326 0.149 Uiso 1 1 calc R . .
H15M H 0.5910 0.9060 -0.0313 0.33(13) Uiso 1 1 calc R . .
C158 C 0.5091(6) 0.9019(6) -0.0040(8) 0.176(7) Uani 1 1 d . . .
H15N H 0.4930 0.9239 -0.0447 0.211 Uiso 1 1 calc R . .
H15O H 0.4814 0.9302 0.0181 0.211 Uiso 1 1 calc R . .
C159 C 0.5038(6) 0.8393(7) 0.0153(8) 0.171(7) Uani 1 1 d . . .
H15P H 0.4750 0.8383 0.0471 0.206 Uiso 1 1 calc R . .
H15Q H 0.4844 0.8330 -0.0163 0.206 Uiso 1 1 calc R . .
C160 C 0.5713(5) 0.7908(5) 0.0335(5) 0.105(3) Uani 1 1 d . . .
H16A H 0.5746 0.7664 0.0741 0.126 Uiso 1 1 calc R . .
H16B H 0.5838 0.7608 0.0110 0.126 Uiso 1 1 calc R . .
C161 C 0.8999(6) 0.6169(4) -0.0269(5) 0.112(4) Uani 1 1 d . . .
H16C H 0.9255 0.5990 0.0109 0.134 Uiso 1 1 calc R . .
H16D H 0.8672 0.5989 -0.0253 0.134 Uiso 1 1 calc R . .
C162 C 0.9448(7) 0.6004(6) -0.0689(7) 0.135(5) Uani 1 1 d . . .
H16E H 0.9427 0.5650 -0.0792 0.162 Uiso 1 1 calc R . .
H16F H 0.9915 0.5868 -0.0543 0.162 Uiso 1 1 calc R . .
C163 C 0.9236(7) 0.6573(6) -0.1185(6) 0.135(4) Uani 1 1 d . . .
H16G H 0.9009 0.6525 -0.1491 0.162 Uiso 1 1 calc R . .
H16H H 0.9630 0.6642 -0.1331 0.162 Uiso 1 1 calc R . .
C164 C 0.8763(5) 0.7126(5) -0.0997(4) 0.095(3) Uani 1 1 d . . .
H16I H 0.8962 0.7424 -0.1014 0.114 Uiso 1 1 calc R . .
H16J H 0.8335 0.7361 -0.1244 0.114 Uiso 1 1 calc R . .
C165 C 0.8514(7) 0.6075(6) 0.2599(5) 0.117(4) Uani 1 1 d . . .
H16K H 0.8025 0.6288 0.2629 0.141 Uiso 1 1 calc R . .
H16L H 0.8616 0.5673 0.2517 0.141 Uiso 1 1 calc R . .
C166 C 0.8867(11) 0.5939(9) 0.3114(7) 0.201(8) Uani 1 1 d . . .
H16M H 0.9066 0.5474 0.3315 0.241 Uiso 1 1 calc R . .
H16N H 0.8560 0.6164 0.3361 0.241 Uiso 1 1 calc R . .
C167 C 0.9402(10) 0.6156(9) 0.2982(7) 0.187(7) Uani 1 1 d . . .
H16O H 0.9838 0.5798 0.2974 0.224 Uiso 1 1 calc R . .
H16P H 0.9454 0.6352 0.3264 0.224 Uiso 1 1 calc R . .
C168 C 0.9153(6) 0.6646(6) 0.2398(5) 0.111(3) Uani 1 1 d . . .
H16Q H 0.8915 0.7082 0.2429 0.133 Uiso 1 1 calc R . .
H16R H 0.9533 0.6624 0.2164 0.133 Uiso 1 1 calc R . .
C201 C 0.1573(5) 0.9175(7) 0.2102(6) 0.249(4) Uiso 1 1 d GD . .
C202 C 0.1556(8) 0.9743(8) 0.2144(6) 0.249(4) Uiso 1 1 d G . .
C203 C 0.0937(10) 1.0272(7) 0.2106(6) 0.249(4) Uiso 1 1 d G . .
C204 C 0.0336(7) 1.0232(6) 0.2026(7) 0.249(4) Uiso 1 1 d G . .
C205 C 0.0353(5) 0.9664(7) 0.1984(6) 0.249(4) Uiso 1 1 d GD . .
C206 C 0.0972(6) 0.9135(6) 0.2022(5) 0.249(4) Uiso 1 1 d GD . .
C207 C 0.0992(10) 0.8556(9) 0.1974(9) 0.249(4) Uiso 1 1 d D . .
C211 C 1.0702(8) 0.1009(7) 0.3308(6) 0.278(5) Uiso 1 1 d GD . .
C212 C 1.1096(7) 0.1338(10) 0.3114(8) 0.278(5) Uiso 1 1 d G . .
C213 C 1.0856(10) 0.1887(9) 0.2637(8) 0.278(5) Uiso 1 1 d G . .
C214 C 1.0221(10) 0.2107(7) 0.2356(6) 0.278(5) Uiso 1 1 d G . .
C215 C 0.9826(7) 0.1779(7) 0.2551(6) 0.278(5) Uiso 1 1 d GD . .
C216 C 1.0067(7) 0.1230(7) 0.3027(6) 0.278(5) Uiso 1 1 d GD . .
C217 C 0.9674(11) 0.0889(10) 0.3216(10) 0.278(5) Uiso 1 1 d D . .
C221 C 0.1018(14) 0.5118(13) 0.4561(12) 0.269(9) Uiso 0.50 1 d PGD . .
C222 C 0.0724(14) 0.4698(19) 0.4612(15) 0.269(9) Uiso 0.50 1 d PG . .
C223 C 0.1063(19) 0.4058(17) 0.4948(15) 0.269(9) Uiso 0.50 1 d PG . .
C224 C 0.1697(19) 0.3837(12) 0.5233(14) 0.269(9) Uiso 0.50 1 d PG . .
C225 C 0.1991(14) 0.4256(14) 0.5181(12) 0.269(9) Uiso 0.50 1 d PGD . .
C226 C 0.1651(13) 0.4896(13) 0.4845(11) 0.269(9) Uiso 0.50 1 d PGD . .
C227 C 0.195(2) 0.5329(19) 0.4800(18) 0.269(9) Uiso 0.50 1 d PD . .
C231 C 0.8506(12) 0.0114(10) 0.3583(11) 0.208(6) Uiso 0.50 1 d PGD . .
C232 C 0.8258(13) 0.0036(12) 0.4118(11) 0.208(6) Uiso 0.50 1 d PG . .
C233 C 0.8029(12) -0.0434(13) 0.4333(9) 0.208(6) Uiso 0.50 1 d PG . .
C234 C 0.8047(12) -0.0827(11) 0.4011(11) 0.208(6) Uiso 0.50 1 d PG . .
C235 C 0.8295(12) -0.0750(10) 0.3475(11) 0.208(6) Uiso 0.50 1 d PGD . .
C236 C 0.8525(10) -0.0279(9) 0.3261(9) 0.208(6) Uiso 0.50 1 d PGD . .
C237 C 0.8787(15) -0.0207(15) 0.2722(12) 0.208(6) Uiso 0.50 1 d PD . .
C241 C 0.9798(11) 0.1221(11) 0.5702(11) 0.220(6) Uiso 0.50 1 d PGD . .
C242 C 0.9928(12) 0.1154(13) 0.5159(11) 0.220(6) Uiso 0.50 1 d PG . .
C243 C 0.9563(15) 0.0932(12) 0.4903(10) 0.220(6) Uiso 0.50 1 d PG . .
C244 C 0.9069(14) 0.0778(12) 0.5190(12) 0.220(6) Uiso 0.50 1 d PG . .
C245 C 0.8939(11) 0.0846(11) 0.5733(11) 0.220(6) Uiso 0.50 1 d PGD . .
C246 C 0.9304(11) 0.1067(9) 0.5989(9) 0.220(6) Uiso 0.50 1 d PGD . .
C247 C 0.9154(17) 0.1158(15) 0.6537(12) 0.220(6) Uiso 0.50 1 d PD . .
C251 C 1.0754(17) 0.7180(14) 0.2985(10) 0.266(8) Uiso 0.50 1 d PGD . .
C252 C 1.0055(17) 0.7400(14) 0.2982(14) 0.266(8) Uiso 0.50 1 d PG . .
C253 C 0.9749(13) 0.7429(13) 0.3488(18) 0.266(8) Uiso 0.50 1 d PG . .
C254 C 1.0141(18) 0.7239(15) 0.3998(14) 0.266(8) Uiso 0.50 1 d PG . .
C255 C 1.0840(17) 0.7019(13) 0.4001(10) 0.266(8) Uiso 0.50 1 d PGD . .
C256 C 1.1146(13) 0.6989(11) 0.3495(11) 0.266(8) Uiso 0.50 1 d PGD . .
C257 C 1.1874(16) 0.6774(17) 0.3495(19) 0.266(8) Uiso 0.50 1 d PD . .
C261 C 0.3590(16) 0.1143(13) 0.4943(13) 0.274(9) Uiso 0.50 1 d PGD . .
C262 C 0.3020(14) 0.1254(14) 0.4621(16) 0.274(9) Uiso 0.50 1 d PG . .
C263 C 0.3094(17) 0.1028(16) 0.4151(15) 0.274(9) Uiso 0.50 1 d PG . .
C264 C 0.374(2) 0.0691(16) 0.4003(12) 0.274(9) Uiso 0.50 1 d PG . .
C265 C 0.4308(16) 0.0580(13) 0.4324(13) 0.274(9) Uiso 0.50 1 d PGD . .
C266 C 0.4234(14) 0.0806(11) 0.4794(11) 0.274(9) Uiso 0.50 1 d PGD . .
C267 C 0.4826(19) 0.0656(19) 0.5150(17) 0.274(9) Uiso 0.50 1 d PD . .
C401 C 0.936(2) 0.3848(16) 0.4101(17) 0.213(15) Uiso 0.50 1 d PD . .
C402 C 0.967(2) 0.3137(19) 0.4475(14) 0.217(15) Uiso 0.50 1 d PD . .
C403 C 0.976(2) 0.2729(15) 0.4096(18) 0.233(17) Uiso 0.50 1 d PD . .
C404 C 0.962(2) 0.316(2) 0.3507(15) 0.216(15) Uiso 0.50 1 d PD . .
C405 C 0.932(2) 0.3822(17) 0.3528(15) 0.216(15) Uiso 0.50 1 d PD . .
C301 C 0.8647(13) 1.0873(15) -0.0270(15) 0.182(4) Uiso 0.50 1 d PD . .
C302 C 0.9345(10) 1.0447(9) -0.0133(8) 0.182(4) Uiso 1 1 d D . .
C303 C 0.9762(11) 1.0469(9) 0.0285(8) 0.182(4) Uiso 1 1 d . . .
C304 C 1.0359(10) 1.0054(10) 0.0411(8) 0.182(4) Uiso 1 1 d . . .

loop_
_atom_site_aniso_label
_atom_site_aniso_U_11
_atom_site_aniso_U_22
_atom_site_aniso_U_33
_atom_site_aniso_U_23
_atom_site_aniso_U_13
_atom_site_aniso_U_12
Zn1 0.1350(10) 0.0844(7) 0.0653(7) -0.0170(6) 0.0283(7) -0.0462(7)
Zn2 0.0523(5) 0.0676(5) 0.0602(6) -0.0273(4) 0.0140(4) -0.0303(4)
Zn3 0.1033(8) 0.0800(7) 0.0778(7) -0.0404(5) 0.0397(6) -0.0557(6)
Zn4 0.0489(5) 0.0811(6) 0.0897(7) -0.0298(5) 0.0123(5) -0.0333(5)
O1 0.080(3) 0.067(3) 0.053(3) -0.027(2) 0.015(2) -0.049(3)
O2 0.085(4) 0.083(3) 0.045(3) -0.015(3) 0.014(3) -0.052(3)
O3 0.068(3) 0.065(3) 0.055(3) -0.032(2) 0.024(3) -0.042(3)
O4 0.061(3) 0.084(3) 0.060(3) -0.034(3) 0.017(2) -0.047(3)
O5 0.079(4) 0.110(4) 0.090(4) -0.067(4) 0.032(3) -0.051(3)
O6 0.094(4) 0.079(3) 0.060(3) -0.016(3) 0.004(3) -0.053(3)
O7 0.096(5) 0.086(4) 0.099(5) -0.012(3) 0.021(4) -0.048(4)
O8 0.089(4) 0.083(4) 0.086(4) -0.035(3) 0.024(3) -0.040(3)
O9 0.034(3) 0.062(3) 0.077(4) -0.023(3) 0.012(2) -0.021(2)
O10 0.058(3) 0.056(3) 0.071(4) -0.018(3) 0.018(3) -0.027(2)
O11 0.052(3) 0.049(3) 0.067(3) -0.025(2) 0.016(2) -0.028(2)
O12 0.066(3) 0.060(3) 0.069(3) -0.031(3) 0.028(3) -0.036(2)
O13 0.098(4) 0.099(4) 0.074(4) -0.030(3) 0.014(3) -0.063(4)
O14 0.079(4) 0.077(4) 0.073(4) -0.037(3) 0.027(3) -0.036(3)
O15 0.075(4) 0.089(4) 0.080(4) -0.029(3) 0.013(3) -0.044(3)
O16 0.048(3) 0.071(4) 0.122(5) -0.026(3) 0.005(3) -0.026(3)
N1 0.077(4) 0.063(4) 0.068(4) -0.030(3) 0.012(4) -0.041(3)
N2 0.082(5) 0.090(5) 0.063(5) -0.028(4) 0.015(4) -0.048(4)
N3 0.066(4) 0.058(3) 0.053(4) -0.028(3) 0.018(3) -0.035(3)
N4 0.066(4) 0.077(4) 0.069(4) -0.040(3) 0.020(3) -0.043(3)
N5 0.076(4) 0.056(4) 0.062(4) -0.021(3) 0.014(3) -0.039(3)
N6 0.076(4) 0.056(4) 0.068(4) -0.032(3) 0.031(3) -0.043(3)
N7 0.056(4) 0.069(4) 0.074(5) -0.018(4) 0.010(3) -0.032(4)
N8 0.048(3) 0.048(4) 0.066(4) -0.018(3) 0.005(3) -0.022(3)
Li1 0.086(9) 0.068(8) 0.075(9) -0.030(7) 0.023(7) -0.043(7)
Li2 0.084(9) 0.089(9) 0.052(8) -0.041(7) 0.022(7) -0.049(7)
Li3 0.076(8) 0.061(7) 0.051(7) -0.025(6) 0.013(6) -0.041(6)
Li4 0.069(8) 0.086(9) 0.085(10) -0.031(8) 0.020(7) -0.051(7)
Li5 0.063(8) 0.066(7) 0.069(8) -0.020(6) 0.011(6) -0.040(6)
Li6 0.041(6) 0.055(7) 0.074(8) -0.028(6) 0.009(6) -0.017(5)
Li7 0.048(7) 0.068(7) 0.073(8) -0.037(6) 0.023(6) -0.032(6)
Li8 0.064(8) 0.079(8) 0.075(9) -0.020(7) 0.007(7) -0.045(7)
C1 0.074(6) 0.090(6) 0.050(5) -0.025(4) 0.004(4) -0.037(5)
C2 0.084(6) 0.083(6) 0.056(5) -0.023(4) 0.000(4) -0.041(5)
C3 0.111(8) 0.111(7) 0.069(6) -0.024(5) 0.002(6) -0.071(7)
C4 0.105(10) 0.165(12) 0.102(9) -0.023(8) 0.013(7) -0.086(10)
C5 0.066(7) 0.144(11) 0.142(11) -0.021(9) 0.002(7) -0.040(7)
C6 0.084(7) 0.088(6) 0.093(7) -0.015(5) -0.007(6) -0.020(6)
C7 0.120(9) 0.111(8) 0.060(6) -0.024(6) -0.003(6) -0.032(7)
C8 0.31(2) 0.224(16) 0.111(11) -0.082(11) 0.124(13) -0.173(16)
C9 0.171(15) 0.27(2) 0.194(17) -0.122(16) -0.059(13) -0.039(14)
C10 0.210(14) 0.150(12) 0.095(9) -0.064(8) 0.017(9) -0.086(10)
C11 0.187(13) 0.102(8) 0.114(10) -0.027(7) 0.047(9) -0.051(8)
C15 0.079(6) 0.077(5) 0.060(6) -0.034(5) 0.016(5) -0.041(5)
C16 0.087(6) 0.091(6) 0.054(5) -0.026(4) 0.018(4) -0.058(5)
C17 0.127(8) 0.144(9) 0.069(6) -0.047(6) 0.040(6) -0.096(7)
C18 0.151(10) 0.201(12) 0.096(8) -0.064(8) 0.056(8) -0.133(10)
C19 0.150(10) 0.204(13) 0.115(10) -0.078(9) 0.068(8) -0.144(10)
C20 0.138(9) 0.140(9) 0.104(9) -0.048(7) 0.038(7) -0.108(8)
C21 0.122(8) 0.110(7) 0.060(6) -0.031(5) 0.029(5) -0.081(6)
C22 0.091(6) 0.060(5) 0.053(5) -0.019(4) 0.005(4) -0.043(4)
C23 0.096(7) 0.104(7) 0.080(6) -0.040(5) 0.024(5) -0.064(6)
C24 0.116(8) 0.123(9) 0.085(7) -0.017(6) 0.000(6) -0.091(8)
C25 0.158(11) 0.115(9) 0.092(8) -0.023(7) -0.018(7) -0.099(9)
C26 0.146(10) 0.083(6) 0.096(8) -0.036(5) -0.014(7) -0.060(7)
C27 0.097(6) 0.073(5) 0.068(6) -0.027(4) -0.006(5) -0.044(5)
C28 0.079(5) 0.060(5) 0.044(4) -0.027(4) 0.018(4) -0.042(4)
C29 0.105(7) 0.068(5) 0.052(5) -0.025(4) 0.002(5) -0.051(5)
C30 0.116(9) 0.082(7) 0.070(6) -0.035(5) -0.004(6) -0.039(6)
C31 0.140(10) 0.088(8) 0.099(9) -0.045(7) -0.033(8) -0.014(8)
C32 0.235(18) 0.069(8) 0.114(12) -0.017(7) -0.085(13) -0.044(10)
C33 0.245(17) 0.086(8) 0.069(7) 0.011(6) -0.061(10) -0.101(10)
C34 0.146(9) 0.089(6) 0.060(6) -0.014(5) -0.015(6) -0.077(7)
C35 0.071(6) 0.082(6) 0.079(6) -0.051(5) 0.025(5) -0.045(5)
C36 0.119(8) 0.114(7) 0.100(8) -0.048(6) 0.024(6) -0.084(7)
C37 0.162(12) 0.159(11) 0.128(11) -0.053(9) 0.029(9) -0.128(11)
C38 0.128(10) 0.156(11) 0.137(11) -0.077(10) 0.030(9) -0.105(10)
C39 0.090(7) 0.125(9) 0.131(10) -0.073(8) 0.000(6) -0.042(7)
C40 0.071(6) 0.102(7) 0.091(7) -0.047(6) 0.001(5) -0.044(5)
C41 0.072(5) 0.081(5) 0.041(4) -0.028(4) 0.017(4) -0.040(4)
C42 0.070(6) 0.088(6) 0.082(6) -0.056(5) 0.007(5) -0.033(5)
C43 0.071(6) 0.128(8) 0.128(9) -0.093(7) 0.036(6) -0.051(6)
C44 0.072(8) 0.186(13) 0.156(12) -0.123(12) 0.028(7) -0.050(9)
C45 0.084(9) 0.185(16) 0.202(19) -0.143(16) -0.014(10) -0.003(11)
C46 0.148(12) 0.092(8) 0.125(11) -0.058(8) -0.042(9) 0.006(9)
C47 0.116(8) 0.083(7) 0.093(7) -0.044(6) -0.004(6) -0.032(6)
C48 0.063(5) 0.055(4) 0.051(4) -0.025(3) 0.022(3) -0.040(4)
C49 0.065(5) 0.059(5) 0.099(7) -0.036(4) 0.021(4) -0.031(4)
C50 0.074(6) 0.067(5) 0.138(9) -0.054(5) 0.030(6) -0.038(5)
C51 0.073(6) 0.078(6) 0.120(8) -0.055(5) 0.029(5) -0.050(5)
C52 0.063(5) 0.083(6) 0.082(6) -0.044(5) 0.023(4) -0.046(4)
C53 0.057(5) 0.065(5) 0.067(5) -0.033(4) 0.017(4) -0.031(4)
C54 0.060(5) 0.072(5) 0.061(5) -0.030(4) 0.019(4) -0.033(4)
C55 0.083(6) 0.105(7) 0.071(6) -0.026(5) 0.022(5) -0.045(5)
C56 0.127(8) 0.079(6) 0.070(6) -0.037(5) 0.001(5) -0.035(5)
C57 0.074(6) 0.092(6) 0.079(6) -0.031(5) 0.004(5) -0.043(5)
C58 0.059(5) 0.083(6) 0.079(6) -0.030(5) 0.011(4) -0.035(4)
C59 0.093(8) 0.234(15) 0.082(9) 0.017(9) -0.018(7) -0.053(9)
C60 0.082(7) 0.154(11) 0.217(15) -0.021(10) -0.033(8) -0.071(8)
C61 0.080(8) 0.190(14) 0.29(2) -0.162(15) -0.053(10) 0.037(8)
C62 0.053(4) 0.049(4) 0.055(5) -0.013(4) 0.011(4) -0.027(3)
C63 0.048(4) 0.062(4) 0.061(5) -0.028(4) 0.014(4) -0.031(4)
C64 0.073(5) 0.088(5) 0.060(5) -0.030(4) 0.014(4) -0.051(5)
C65 0.084(6) 0.088(6) 0.084(7) -0.041(5) 0.013(5) -0.057(5)
C66 0.076(6) 0.083(6) 0.094(7) -0.030(5) 0.018(5) -0.054(5)
C67 0.075(5) 0.076(5) 0.069(6) -0.020(4) 0.024(4) -0.042(5)
C68 0.066(5) 0.066(5) 0.064(5) -0.031(4) 0.026(4) -0.042(4)
C69 0.186(13) 0.091(8) 0.138(11) -0.048(7) 0.050(9) -0.071(9)
C70 0.223(18) 0.101(10) 0.213(18) -0.039(11) 0.050(15) 0.068(12)
C72 0.094(8) 0.131(9) 0.133(10) -0.059(8) 0.022(7) -0.040(7)
C73 0.080(7) 0.154(9) 0.112(8) -0.081(7) 0.038(6) -0.060(6)
C74 0.136(10) 0.268(17) 0.158(12) -0.159(13) 0.060(9) -0.119(11)
C75 0.173(13) 0.255(16) 0.144(12) -0.136(12) 0.061(10) -0.147(12)
C76 0.100(7) 0.127(8) 0.144(10) -0.095(8) 0.033(7) -0.057(7)
C77 0.135(9) 0.139(9) 0.103(9) 0.028(7) -0.053(8) -0.099(8)
C78 0.180(13) 0.286(19) 0.120(12) -0.102(13) 0.023(10) -0.170(14)
C79 0.103(7) 0.092(6) 0.064(6) -0.022(5) 0.005(5) -0.041(5)
C80 0.095(6) 0.061(5) 0.070(6) -0.016(4) 0.003(5) -0.044(5)
C82 0.236(19) 0.099(10) 0.24(2) -0.039(11) 0.059(16) -0.084(12)
C83 0.206(17) 0.104(11) 0.27(2) -0.073(12) 0.066(16) -0.062(11)
C84 0.102(9) 0.109(9) 0.157(12) -0.010(8) 0.002(8) -0.041(7)
C85 0.057(5) 0.062(5) 0.070(6) -0.034(4) 0.024(4) -0.031(4)
C86 0.069(5) 0.055(5) 0.083(6) -0.036(4) 0.019(4) -0.027(4)
C87 0.087(6) 0.053(5) 0.092(7) -0.031(4) 0.032(5) -0.033(4)
C88 0.079(6) 0.055(5) 0.100(8) -0.022(5) 0.026(5) -0.039(4)
C89 0.091(6) 0.069(5) 0.108(8) -0.039(5) 0.018(5) -0.052(5)
C90 0.086(6) 0.074(5) 0.082(6) -0.038(5) 0.015(5) -0.045(5)
C91 0.121(8) 0.090(6) 0.113(9) -0.064(6) 0.067(7) -0.067(6)
C92 0.084(7) 0.081(6) 0.143(10) -0.053(7) 0.039(6) -0.037(5)
C93 0.204(13) 0.101(8) 0.137(10) -0.075(8) 0.077(10) -0.062(8)
C94 0.149(11) 0.123(9) 0.229(16) -0.063(10) 0.119(11) -0.084(9)
C95 0.174(11) 0.115(8) 0.060(6) -0.033(6) 0.037(7) -0.090(8)
C96 0.133(11) 0.121(9) 0.156(13) -0.008(8) 0.002(9) -0.057(8)
C97 0.30(2) 0.181(14) 0.107(11) -0.072(10) -0.039(12) -0.061(14)
C98 0.238(16) 0.145(11) 0.124(11) -0.005(8) 0.020(10) -0.129(12)
C99 0.062(5) 0.054(4) 0.063(5) -0.023(4) 0.019(4) -0.037(4)
C100 0.061(5) 0.057(5) 0.065(5) -0.028(4) 0.015(4) -0.032(4)
C101 0.073(6) 0.064(5) 0.097(7) -0.036(5) 0.023(5) -0.040(4)
C102 0.090(6) 0.083(6) 0.087(7) -0.033(5) 0.030(5) -0.056(5)
C103 0.098(7) 0.077(6) 0.074(6) -0.021(5) 0.015(5) -0.062(5)
C104 0.109(8) 0.055(5) 0.083(6) -0.027(4) 0.013(5) -0.038(5)
C105 0.087(6) 0.059(5) 0.072(6) -0.026(4) 0.026(4) -0.044(4)
C106 0.076(6) 0.053(5) 0.058(5) -0.014(4) 0.008(4) -0.029(4)
C107 0.132(8) 0.090(7) 0.078(6) -0.014(5) -0.008(6) -0.073(6)
C108 0.161(11) 0.068(7) 0.130(10) -0.017(6) 0.004(9) -0.072(7)
C109 0.152(11) 0.062(6) 0.131(10) -0.017(6) 0.001(9) -0.054(8)
C110 0.109(8) 0.058(6) 0.155(11) -0.012(6) -0.021(7) -0.018(6)
C111 0.094(7) 0.069(6) 0.123(8) -0.027(6) 0.008(6) -0.040(5)
C112 0.047(4) 0.066(5) 0.071(6) -0.024(5) 0.021(4) -0.029(4)
C113 0.062(5) 0.059(4) 0.066(6) -0.031(4) 0.017(4) -0.027(4)
C114 0.123(8) 0.095(6) 0.064(6) -0.040(5) 0.027(5) -0.065(6)
C115 0.182(12) 0.123(9) 0.088(9) -0.047(7) 0.038(8) -0.090(9)
C116 0.143(11) 0.134(10) 0.089(9) -0.062(8) 0.000(8) -0.045(8)
C117 0.080(7) 0.115(8) 0.124(10) -0.072(8) 0.012(6) -0.042(6)
C118 0.066(5) 0.083(6) 0.097(7) -0.052(5) 0.011(5) -0.032(5)
C119 0.044(4) 0.054(4) 0.071(5) -0.017(4) 0.001(4) -0.023(3)
C120 0.063(5) 0.061(5) 0.084(6) -0.026(4) 0.006(4) -0.025(4)
C121 0.077(6) 0.062(6) 0.112(8) -0.043(5) 0.016(5) -0.029(5)
C122 0.073(6) 0.065(5) 0.120(9) -0.023(6) 0.004(6) -0.035(5)
C123 0.095(7) 0.077(6) 0.088(7) -0.008(5) 0.006(5) -0.048(5)
C124 0.084(6) 0.069(5) 0.077(6) -0.024(5) 0.016(5) -0.041(5)
C125 0.042(4) 0.052(4) 0.064(5) -0.029(4) 0.015(4) -0.021(4)
C126 0.048(4) 0.055(4) 0.081(6) -0.038(4) 0.008(4) -0.023(4)
C127 0.061(5) 0.068(5) 0.069(6) -0.022(4) -0.001(4) -0.026(4)
C128 0.084(7) 0.101(7) 0.093(7) -0.042(6) -0.007(6) -0.030(6)
C129 0.077(7) 0.082(6) 0.129(10) -0.041(7) -0.033(7) -0.029(5)
C130 0.070(6) 0.069(6) 0.132(10) -0.030(6) -0.008(6) -0.039(5)
C131 0.060(5) 0.058(5) 0.100(7) -0.020(4) 0.005(4) -0.036(4)
C132 0.046(4) 0.068(5) 0.068(6) -0.019(4) 0.008(4) -0.021(4)
C133 0.048(4) 0.062(5) 0.087(6) -0.025(4) 0.012(4) -0.024(4)
C134 0.067(5) 0.068(5) 0.100(7) -0.024(5) 0.009(5) -0.037(4)
C135 0.099(7) 0.100(7) 0.109(9) -0.005(6) -0.001(7) -0.062(6)
C136 0.108(8) 0.117(8) 0.093(8) 0.006(6) -0.026(6) -0.056(7)
C137 0.082(6) 0.104(7) 0.083(7) -0.017(6) -0.008(5) -0.054(5)
C138 0.087(7) 0.114(8) 0.113(8) -0.048(7) 0.018(6) -0.065(6)
C139 0.190(13) 0.101(8) 0.214(16) -0.002(9) -0.061(11) -0.095(9)
C140 0.182(13) 0.173(12) 0.171(14) -0.040(10) -0.052(11) -0.107(11)
C141 0.247(19) 0.27(2) 0.35(3) -0.25(2) 0.177(19) -0.198(17)
C142 0.046(5) 0.089(6) 0.088(6) -0.022(5) 0.010(4) -0.031(4)
C143 0.091(7) 0.104(7) 0.113(8) -0.048(6) 0.037(6) -0.051(6)
C144 0.079(6) 0.118(8) 0.116(9) -0.048(7) 0.027(6) -0.041(6)
C145 0.073(6) 0.114(8) 0.120(9) -0.042(7) 0.008(6) -0.008(6)
C146 0.043(5) 0.059(4) 0.067(5) -0.028(4) 0.010(4) -0.023(4)
C147 0.051(4) 0.071(5) 0.066(5) -0.024(4) 0.013(4) -0.036(4)
C148 0.054(5) 0.088(6) 0.069(6) -0.028(5) 0.017(4) -0.035(4)
C149 0.075(6) 0.123(8) 0.088(7) -0.035(6) 0.035(5) -0.063(6)
C150 0.093(7) 0.097(7) 0.087(7) -0.017(6) 0.024(6) -0.057(6)
C151 0.080(6) 0.076(6) 0.097(7) -0.017(5) 0.008(5) -0.041(5)
C152 0.057(5) 0.072(6) 0.085(6) -0.027(5) 0.017(4) -0.035(4)
C153 0.103(7) 0.101(7) 0.128(9) -0.047(6) 0.020(6) -0.071(6)
C154 0.170(16) 0.185(15) 0.23(2) -0.055(15) -0.078(15) -0.100(13)
C155 0.133(12) 0.25(2) 0.121(13) -0.077(14) -0.031(10) -0.052(13)
C156 0.092(8) 0.155(10) 0.083(8) -0.003(8) -0.002(6) -0.038(8)
C157 0.065(7) 0.062(6) 0.213(14) -0.012(7) -0.024(7) -0.015(5)
C158 0.077(9) 0.105(10) 0.28(2) -0.012(11) -0.019(10) -0.011(7)
C159 0.068(8) 0.138(11) 0.31(2) -0.067(12) -0.015(10) -0.046(8)
C160 0.067(6) 0.097(7) 0.169(11) -0.054(7) 0.001(6) -0.043(6)
C161 0.154(10) 0.075(7) 0.105(8) -0.046(6) 0.023(7) -0.037(6)
C162 0.131(10) 0.106(9) 0.182(14) -0.076(10) 0.080(10) -0.048(8)
C163 0.167(12) 0.123(10) 0.105(9) -0.059(8) 0.056(8) -0.041(9)
C164 0.095(7) 0.119(8) 0.080(7) -0.049(6) 0.032(5) -0.044(6)
C165 0.170(11) 0.153(10) 0.071(7) -0.026(7) 0.023(7) -0.115(9)
C166 0.28(2) 0.226(18) 0.127(15) 0.003(12) -0.012(14) -0.172(18)
C167 0.226(19) 0.204(16) 0.124(13) -0.016(12) -0.067(13) -0.103(15)
C168 0.122(9) 0.123(8) 0.120(10) -0.049(8) 0.011(7) -0.073(7)

loop_
_atom_type_symbol
_atom_type_description
_atom_type_scat_dispersion_real
_atom_type_scat_dispersion_imag
_atom_type_scat_source
C C 0.0033 0.0016 'International Tables Vol C Tables 4.2.6.8 and 6.1.1.4'
H H 0.0000 0.0000 'International Tables Vol C Tables 4.2.6.8 and 6.1.1.4'
Li Li -0.0003 0.0001 'International Tables Vol C Tables 4.2.6.8 and 6.1.1.4'
N N 0.0061 0.0033 'International Tables Vol C Tables 4.2.6.8 and 6.1.1.4'
O O 0.0106 0.0060 'International Tables Vol C Tables 4.2.6.8 and 6.1.1.4'
Zn Zn 0.2839 1.4301 'International Tables Vol C Tables 4.2.6.8 and 6.1.1.4'

loop_
_geom_angle_atom_site_label_1
_geom_angle_atom_site_label_2
_geom_angle_atom_site_label_3
_geom_angle
_geom_angle_site_symmetry_1
_geom_angle_site_symmetry_3
_geom_angle_publ_flag
C11 Zn1 C7 142.0(5) . . ?
C11 Zn1 N2 109.5(4) . . ?
C7 Zn1 N2 108.3(4) . . ?
C54 Zn2 C58 139.7(3) . . ?
C54 Zn2 N3 109.7(3) . . ?
C58 Zn2 N3 110.5(3) . . ?
C91 Zn3 C95 140.1(4) . . ?
C91 Zn3 N6 110.3(4) . . ?
C95 Zn3 N6 109.3(4) . . ?
C142 Zn4 C138 141.2(4) . . ?
C142 Zn4 N7 106.9(3) . . ?
C138 Zn4 N7 111.2(3) . . ?
C28 O1 Li3 140.1(6) . . ?
C28 O1 Li2 127.7(5) . . ?
Li3 O1 Li2 88.1(5) . . ?
C28 O1 Li1 84.0(5) . . ?
Li3 O1 Li1 122.6(5) . . ?
Li2 O1 Li1 82.0(5) . . ?
C15 O2 Li1 135.6(7) . . ?
C15 O2 Li2 126.3(6) . . ?
Li1 O2 Li2 95.9(6) . . ?
C62 O3 Li4 140.7(6) . . ?
C62 O3 Li3 122.0(5) . . ?
Li4 O3 Li3 94.9(6) . . ?
C41 O4 Li2 135.8(6) . . ?
C41 O4 Li3 129.1(6) . . ?
Li2 O4 Li3 88.2(5) . . ?
C41 O4 Li4 84.3(5) . . ?
Li2 O4 Li4 128.0(6) . . ?
Li3 O4 Li4 83.6(5) . . ?
C73 O5 C76 108.0(6) . . ?
C73 O5 Li2 128.2(6) . . ?
C76 O5 Li2 119.0(6) . . ?
C77 O6 C80 108.1(6) . . ?
C77 O6 Li3 121.4(6) . . ?
C80 O6 Li3 126.9(6) . . ?
C84 O7 C81A 105.0(10) . . ?
C84 O7 C81B 104.7(9) . . ?
C81A O7 C81B 31.6(12) . . ?
C84 O7 Li4 125.0(7) . . ?
C81A O7 Li4 129.5(10) . . ?
C81B O7 Li4 117.2(8) . . ?
C69 O8 C72 110.3(8) . . ?
C69 O8 Li1 122.2(7) . . ?
C72 O8 Li1 126.4(7) . . ?
C146 O9 Li8 139.0(6) . . ?
C146 O9 Li7 122.7(6) . . ?
Li8 O9 Li7 95.8(5) . . ?
C112 O10 Li7 141.0(6) . . ?
C112 O10 Li6 126.9(5) . . ?
Li7 O10 Li6 87.8(5) . . ?
C112 O10 Li5 84.2(5) . . ?
Li7 O10 Li5 121.1(5) . . ?
Li6 O10 Li5 83.5(5) . . ?
C125 O11 Li6 139.1(5) . . ?
C125 O11 Li7 128.7(5) . . ?
Li6 O11 Li7 86.8(5) . . ?
C125 O11 Li8 85.4(5) . . ?
Li6 O11 Li8 122.1(5) . . ?
Li7 O11 Li8 84.5(5) . . ?
C99 O12 Li5 136.6(5) . . ?
C99 O12 Li6 126.1(5) . . ?
Li5 O12 Li6 94.8(5) . . ?
C165 O13 C168 107.4(8) . . ?
C165 O13 Li8 120.7(7) . . ?
C168 O13 Li8 127.3(7) . . ?
C161 O14 C164 108.2(7) . . ?
C161 O14 Li7 120.0(7) . . ?
C164 O14 Li7 129.6(6) . . ?
C156 O15 C153 109.6(8) . . ?
C156 O15 Li5 123.3(7) . . ?
C153 O15 Li5 126.4(7) . . ?
C160 O16 C157 107.6(7) . . ?
C160 O16 Li6 130.7(6) . . ?
C157 O16 Li6 119.8(6) . . ?
C28 N1 C22 123.7(6) . . ?
C28 N1 Li1 97.1(6) . . ?
C22 N1 Li1 137.7(7) . . ?
C15 N2 C1 119.0(7) . . ?
C15 N2 Zn1 125.5(5) . . ?
C1 N2 Zn1 115.0(5) . . ?
C62 N3 C48 120.7(5) . . ?
C62 N3 Zn2 123.8(4) . . ?
C48 N3 Zn2 114.8(4) . . ?
C41 N4 C35 121.3(6) . . ?
C41 N4 Li4 93.4(6) . . ?
C35 N4 Li4 142.4(6) . . ?
C112 N5 C106 122.5(7) . . ?
C112 N5 Li5 97.1(6) . . ?
C106 N5 Li5 139.0(6) . . ?
C99 N6 C85 119.3(6) . . ?
C99 N6 Zn3 123.2(4) . . ?
C85 N6 Zn3 116.3(4) . . ?
C146 N7 C132 121.5(6) . . ?
C146 N7 Zn4 123.8(5) . . ?
C132 N7 Zn4 114.3(5) . . ?
C125 N8 C119 123.8(6) . . ?
C125 N8 Li8 94.3(5) . . ?
C119 N8 Li8 138.4(6) . . ?
O2 Li1 O8 114.6(7) . . ?
O2 Li1 N1 126.0(7) . . ?
O8 Li1 N1 119.0(7) . . ?
O2 Li1 O1 86.6(6) . . ?
O8 Li1 O1 121.2(7) . . ?
N1 Li1 O1 60.8(4) . . ?
O2 Li1 C28 107.0(6) . . ?
O8 Li1 C28 126.6(7) . . ?
N1 Li1 C28 30.4(3) . . ?
O1 Li1 C28 30.4(3) . . ?
O2 Li1 Li2 42.9(4) . . ?
O8 Li1 Li2 132.2(6) . . ?
N1 Li1 Li2 92.9(6) . . ?
O1 Li1 Li2 43.8(4) . . ?
C28 Li1 Li2 66.5(5) . . ?
O4 Li2 O2 123.3(7) . . ?
O4 Li2 O5 121.9(7) . . ?
O2 Li2 O5 105.5(6) . . ?
O4 Li2 O1 92.0(5) . . ?
O2 Li2 O1 95.3(6) . . ?
O5 Li2 O1 114.4(6) . . ?
O4 Li2 Li3 47.1(4) . . ?
O2 Li2 Li3 114.7(6) . . ?
O5 Li2 Li3 135.1(7) . . ?
O1 Li2 Li3 45.0(3) . . ?
O4 Li2 Li1 120.6(6) . . ?
O2 Li2 Li1 41.3(4) . . ?
O5 Li2 Li1 116.7(6) . . ?
O1 Li2 Li1 54.2(4) . . ?
Li3 Li2 Li1 84.3(5) . . ?
O1 Li3 O6 116.6(6) . . ?
O1 Li3 O3 130.1(7) . . ?
O6 Li3 O3 103.8(5) . . ?
O1 Li3 O4 91.5(5) . . ?
O6 Li3 O4 119.4(6) . . ?
O3 Li3 O4 93.3(5) . . ?
O1 Li3 Li2 46.9(4) . . ?
O6 Li3 Li2 134.9(6) . . ?
O3 Li3 Li2 117.3(6) . . ?
O4 Li3 Li2 44.7(4) . . ?
O1 Li3 Li4 123.2(6) . . ?
O6 Li3 Li4 119.2(6) . . ?
O3 Li3 Li4 41.0(4) . . ?
O4 Li3 Li4 52.3(4) . . ?
Li2 Li3 Li4 85.0(5) . . ?
O3 Li4 O7 115.9(7) . . ?
O3 Li4 N4 129.2(8) . . ?
O7 Li4 N4 114.6(6) . . ?
O3 Li4 O4 88.2(5) . . ?
O7 Li4 O4 129.8(8) . . ?
N4 Li4 O4 62.2(4) . . ?
O3 Li4 C41 108.7(6) . . ?
O7 Li4 C41 130.4(7) . . ?
N4 Li4 C41 31.5(3) . . ?
O4 Li4 C41 30.9(3) . . ?
O3 Li4 Li3 44.1(4) . . ?
O7 Li4 Li3 140.0(7) . . ?
N4 Li4 Li3 95.8(6) . . ?
O4 Li4 Li3 44.2(3) . . ?
C41 Li4 Li3 67.5(4) . . ?
O12 Li5 O15 120.2(7) . . ?
O12 Li5 N5 125.0(6) . . ?
O15 Li5 N5 114.8(6) . . ?
O12 Li5 O10 86.6(4) . . ?
O15 Li5 O10 121.8(6) . . ?
N5 Li5 O10 61.7(4) . . ?
O12 Li5 C112 106.8(5) . . ?
O15 Li5 C112 124.3(6) . . ?
N5 Li5 C112 30.8(3) . . ?
O10 Li5 C112 30.9(2) . . ?
O12 Li5 C86 79.1(5) . . ?
O15 Li5 C86 99.9(5) . . ?
N5 Li5 C86 94.6(5) . . ?
O10 Li5 C86 137.4(6) . . ?
C112 Li5 C86 117.7(5) . . ?
O12 Li5 Li6 43.5(4) . . ?
O15 Li5 Li6 137.2(6) . . ?
N5 Li5 Li6 92.4(5) . . ?
O10 Li5 Li6 43.3(3) . . ?
C112 Li5 Li6 66.0(4) . . ?
C86 Li5 Li6 110.6(5) . . ?
O11 Li6 O16 122.0(6) . . ?
O11 Li6 O10 92.8(5) . . ?
O16 Li6 O10 115.5(7) . . ?
O11 Li6 O12 121.3(6) . . ?
O16 Li6 O12 106.2(5) . . ?
O10 Li6 O12 94.9(5) . . ?
O11 Li6 Li7 47.5(4) . . ?
O16 Li6 Li7 136.3(6) . . ?
O10 Li6 Li7 45.4(4) . . ?
O12 Li6 Li7 113.5(5) . . ?
O11 Li6 Li5 119.1(5) . . ?
O16 Li6 Li5 118.4(5) . . ?
O10 Li6 Li5 53.3(4) . . ?
O12 Li6 Li5 41.8(4) . . ?
Li7 Li6 Li5 83.0(4) . . ?
O10 Li7 O9 125.9(6) . . ?
O10 Li7 O14 121.3(7) . . ?
O9 Li7 O14 104.9(5) . . ?
O10 Li7 O11 92.4(5) . . ?
O9 Li7 O11 92.6(6) . . ?
O14 Li7 O11 114.6(5) . . ?
O10 Li7 Li6 46.9(4) . . ?
O9 Li7 Li6 114.8(6) . . ?
O14 Li7 Li6 134.7(6) . . ?
O11 Li7 Li6 45.6(3) . . ?
O10 Li7 Li8 119.0(6) . . ?
O9 Li7 Li8 41.0(4) . . ?
O14 Li7 Li8 118.6(6) . . ?
O11 Li7 Li8 51.6(4) . . ?
Li6 Li7 Li8 82.4(5) . . ?
O9 Li8 O13 120.9(6) . . ?
O9 Li8 N8 125.6(7) . . ?
O13 Li8 N8 113.0(6) . . ?
O9 Li8 O11 87.2(6) . . ?
O13 Li8 O11 130.6(7) . . ?
N8 Li8 O11 61.7(4) . . ?
O9 Li8 C125 106.7(6) . . ?
O13 Li8 C125 129.2(6) . . ?
N8 Li8 C125 30.7(3) . . ?
O11 Li8 C125 31.2(2) . . ?
O9 Li8 Li7 43.3(4) . . ?
O13 Li8 Li7 143.2(6) . . ?
N8 Li8 Li7 94.6(5) . . ?
O11 Li8 Li7 43.9(3) . . ?
C125 Li8 Li7 67.2(4) . . ?
C6 C1 C2 118.3(8) . . ?
C6 C1 N2 118.4(8) . . ?
C2 C1 N2 123.0(8) . . ?
C3 C2 C1 120.5(9) . . ?
C2 C3 C4 119.9(10) . . ?
C5 C4 C3 120.6(10) . . ?
C4 C5 C6 120.2(11) . . ?
C1 C6 C5 120.4(10) . . ?
C9 C7 C10 106.5(12) . . ?
C9 C7 C8 112.0(13) . . ?
C10 C7 C8 106.7(10) . . ?
C9 C7 Zn1 107.4(9) . . ?
C10 C7 Zn1 113.0(7) . . ?
C8 C7 Zn1 111.2(8) . . ?
C14A C11 C14B 33.4(12) . . ?
C14A C11 C13B 81.6(15) . . ?
C14B C11 C13B 111.5(12) . . ?
C14A C11 C13A 110.5(12) . . ?
C14B C11 C13A 135.0(16) . . ?
C13B C11 C13A 30.6(10) . . ?
C14A C11 C12A 108.9(11) . . ?
C14B C11 C12A 78.9(14) . . ?
C13B C11 C12A 127.2(18) . . ?
C13A C11 C12A 106.2(12) . . ?
C14A C11 C12B 133(2) . . ?
C14B C11 C12B 107.3(11) . . ?
C13B C11 C12B 107.0(12) . . ?
C13A C11 C12B 79.9(14) . . ?
C12A C11 C12B 29.8(11) . . ?
C14A C11 Zn1 108.7(17) . . ?
C14B C11 Zn1 107.3(13) . . ?
C13B C11 Zn1 114.3(12) . . ?
C13A C11 Zn1 111.9(10) . . ?
C12A C11 Zn1 110.6(14) . . ?
C12B C11 Zn1 109.2(13) . . ?
O2 C15 N2 127.3(7) . . ?
O2 C15 C16 117.4(7) . . ?
N2 C15 C16 115.2(7) . . ?
C17 C16 C21 120.1(7) . . ?
C17 C16 C15 120.7(7) . . ?
C21 C16 C15 119.1(7) . . ?
C16 C17 C18 120.4(9) . . ?
C19 C18 C17 119.2(10) . . ?
C18 C19 C20 121.2(9) . . ?
C19 C20 C21 120.4(9) . . ?
C16 C21 C20 118.6(8) . . ?
C27 C22 C23 119.3(7) . . ?
C27 C22 N1 121.7(7) . . ?
C23 C22 N1 118.5(7) . . ?
C24 C23 C22 120.2(9) . . ?
C25 C24 C23 121.0(10) . . ?
C24 C25 C26 118.9(9) . . ?
C27 C26 C25 121.5(10) . . ?
C22 C27 C26 119.1(9) . . ?
O1 C28 N1 117.9(7) . . ?
O1 C28 C29 116.7(7) . . ?
N1 C28 C29 125.4(6) . . ?
O1 C28 Li1 65.6(5) . . ?
N1 C28 Li1 52.4(5) . . ?
C29 C28 Li1 177.3(6) . . ?
C30 C29 C34 120.5(9) . . ?
C30 C29 C28 119.1(8) . . ?
C34 C29 C28 120.3(9) . . ?
C29 C30 C31 120.0(11) . . ?
C30 C31 C32 120.9(13) . . ?
C33 C32 C31 118.2(13) . . ?
C32 C33 C34 123.3(14) . . ?
C29 C34 C33 117.0(11) . . ?
C40 C35 C36 119.1(8) . . ?
C40 C35 N4 122.6(7) . . ?
C36 C35 N4 118.2(8) . . ?
C37 C36 C35 119.7(11) . . ?
C38 C37 C36 121.0(11) . . ?
C39 C38 C37 119.4(11) . . ?
C38 C39 C40 121.6(11) . . ?
C35 C40 C39 119.2(10) . . ?
O4 C41 N4 119.4(7) . . ?
O4 C41 C42 116.6(6) . . ?
N4 C41 C42 123.9(7) . . ?
O4 C41 Li4 64.8(5) . . ?
N4 C41 Li4 55.1(5) . . ?
C42 C41 Li4 176.1(6) . . ?
C43 C42 C47 120.1(8) . . ?
C43 C42 C41 122.5(8) . . ?
C47 C42 C41 117.3(8) . . ?
C42 C43 C44 119.1(11) . . ?
C45 C44 C43 120.5(13) . . ?
C44 C45 C46 121.1(14) . . ?
C45 C46 C47 119.6(14) . . ?
C46 C47 C42 119.5(12) . . ?
C49 C48 C53 117.9(6) . . ?
C49 C48 N3 117.5(6) . . ?
C53 C48 N3 124.4(6) . . ?
C48 C49 C50 121.2(7) . . ?
C51 C50 C49 120.4(7) . . ?
C52 C51 C50 119.8(7) . . ?
C51 C52 C53 119.9(7) . . ?
C48 C53 C52 120.8(6) . . ?
C57 C54 C55 108.1(7) . . ?
C57 C54 C56 108.2(6) . . ?
C55 C54 C56 108.1(7) . . ?
C57 C54 Zn2 113.1(5) . . ?
C55 C54 Zn2 109.3(5) . . ?
C56 C54 Zn2 109.9(5) . . ?
C59 C58 C61 106.8(11) . . ?
C59 C58 C60 106.8(10) . . ?
C61 C58 C60 110.9(10) . . ?
C59 C58 Zn2 113.5(6) . . ?
C61 C58 Zn2 109.7(7) . . ?
C60 C58 Zn2 109.1(6) . . ?
O3 C62 N3 127.5(6) . . ?
O3 C62 C63 117.2(6) . . ?
N3 C62 C63 115.3(6) . . ?
C64 C63 C68 118.9(6) . . ?
C64 C63 C62 119.6(7) . . ?
C68 C63 C62 121.5(6) . . ?
C63 C64 C65 120.7(7) . . ?
C66 C65 C64 119.5(7) . . ?
C67 C66 C65 120.3(7) . . ?
C66 C67 C68 120.0(8) . . ?
C63 C68 C67 120.6(7) . . ?
O8 C69 C70 101.2(11) . . ?
C71A C70 C71B 38.2(19) . . ?
C71A C70 C69 112.5(14) . . ?
C71B C70 C69 104.1(16) . . ?
C72 C71A C70 99.8(16) . . ?
C72 C71B C70 99.5(16) . . ?
O8 C72 C71A 109.9(15) . . ?
O8 C72 C71B 106.0(14) . . ?
C71A C72 C71B 38.8(19) . . ?
O5 C73 C74 109.8(8) . . ?
C73 C74 C75 102.9(9) . . ?
C76 C75 C74 106.0(9) . . ?
O5 C76 C75 108.0(8) . . ?
C78 C77 O6 110.0(8) . . ?
C77 C78 C79 109.9(9) . . ?
C80 C79 C78 102.1(8) . . ?
O6 C80 C79 107.3(6) . . ?
C82 C81A O7 104.4(12) . . ?
C82 C81B O7 103.9(12) . . ?
C81A C82 C81B 32.4(13) . . ?
C81A C82 C83 108.2(12) . . ?
C81B C82 C83 97.1(15) . . ?
C84 C83 C82 103.1(13) . . ?
O7 C84 C83 106.3(11) . . ?
C86 C85 C90 117.7(7) . . ?
C86 C85 N6 123.5(7) . . ?
C90 C85 N6 118.8(7) . . ?
C85 C86 C87 121.7(8) . . ?
C85 C86 Li5 91.3(5) . . ?
C87 C86 Li5 105.1(5) . . ?
C88 C87 C86 119.1(9) . . ?
C89 C88 C87 119.6(8) . . ?
C88 C89 C90 122.1(8) . . ?
C89 C90 C85 119.8(8) . . ?
C92 C91 C94 109.7(10) . . ?
C92 C91 C93 108.7(8) . . ?
C94 C91 C93 108.2(9) . . ?
C92 C91 Zn3 113.5(6) . . ?
C94 C91 Zn3 110.3(7) . . ?
C93 C91 Zn3 106.4(8) . . ?
C96 C95 C97 109.4(12) . . ?
C96 C95 C98 107.0(10) . . ?
C97 C95 C98 107.9(10) . . ?
C96 C95 Zn3 114.5(7) . . ?
C97 C95 Zn3 109.3(9) . . ?
C98 C95 Zn3 108.6(9) . . ?
O12 C99 N6 127.8(6) . . ?
O12 C99 C100 117.6(6) . . ?
N6 C99 C100 114.6(6) . . ?
C101 C100 C105 119.3(6) . . ?
C101 C100 C99 121.2(6) . . ?
C105 C100 C99 119.5(6) . . ?
C100 C101 C102 121.1(7) . . ?
C103 C102 C101 119.5(8) . . ?
C104 C103 C102 119.6(7) . . ?
C103 C104 C105 121.5(8) . . ?
C100 C105 C104 118.9(8) . . ?
C111 C106 C107 115.9(8) . . ?
C111 C106 N5 123.9(7) . . ?
C107 C106 N5 119.9(8) . . ?
C108 C107 C106 121.5(10) . . ?
C109 C108 C107 120.7(10) . . ?
C108 C109 C110 120.3(10) . . ?
C109 C110 C111 119.1(11) . . ?
C106 C111 C110 122.5(9) . . ?
N5 C112 O10 116.9(7) . . ?
N5 C112 C113 125.6(7) . . ?
O10 C112 C113 117.5(6) . . ?
N5 C112 Li5 52.1(5) . . ?
O10 C112 Li5 64.9(5) . . ?
C113 C112 Li5 177.1(6) . . ?
C114 C113 C118 119.4(8) . . ?
C114 C113 C112 122.1(7) . . ?
C118 C113 C112 118.5(7) . . ?
C115 C114 C113 119.7(9) . . ?
C114 C115 C116 121.5(11) . . ?
C115 C116 C117 119.2(10) . . ?
C118 C117 C116 120.7(10) . . ?
C117 C118 C113 119.5(9) . . ?
C120 C119 C124 118.8(7) . . ?
C120 C119 N8 121.6(7) . . ?
C124 C119 N8 119.3(7) . . ?
C119 C120 C121 119.3(8) . . ?
C122 C121 C120 121.9(8) . . ?
C121 C122 C123 120.0(8) . . ?
C122 C123 C124 118.8(9) . . ?
C123 C124 C119 121.2(8) . . ?
N8 C125 O11 118.1(6) . . ?
N8 C125 C126 125.9(6) . . ?
O11 C125 C126 115.9(6) . . ?
N8 C125 Li8 55.1(4) . . ?
O11 C125 Li8 63.4(4) . . ?
C126 C125 Li8 174.5(6) . . ?
C131 C126 C127 119.9(7) . . ?
C131 C126 C125 121.1(7) . . ?
C127 C126 C125 118.9(7) . . ?
C128 C127 C126 120.5(8) . . ?
C127 C128 C129 119.8(10) . . ?
C130 C129 C128 120.7(9) . . ?
C129 C130 C131 120.4(9) . . ?
C126 C131 C130 118.6(9) . . ?
C137 C132 C133 117.2(7) . . ?
C137 C132 N7 118.0(7) . . ?
C133 C132 N7 124.3(7) . . ?
C134 C133 C132 120.9(8) . . ?
C133 C134 C135 122.1(8) . . ?
C134 C135 C136 118.3(9) . . ?
C137 C136 C135 119.2(9) . . ?
C132 C137 C136 122.2(8) . . ?
C141 C138 C139 108.7(12) . . ?
C141 C138 C140 111.0(12) . . ?
C139 C138 C140 106.3(9) . . ?
C141 C138 Zn4 111.3(7) . . ?
C139 C138 Zn4 111.5(8) . . ?
C140 C138 Zn4 108.0(8) . . ?
C143 C142 C145 107.3(8) . . ?
C143 C142 C144 109.2(8) . . ?
C145 C142 C144 107.8(7) . . ?
C143 C142 Zn4 115.1(5) . . ?
C145 C142 Zn4 108.1(6) . . ?
C144 C142 Zn4 109.1(6) . . ?
O9 C146 N7 127.7(7) . . ?
O9 C146 C147 117.5(6) . . ?
N7 C146 C147 114.9(6) . . ?
C152 C147 C148 118.5(7) . . ?
C152 C147 C146 120.0(7) . . ?
C148 C147 C146 121.4(7) . . ?
C149 C148 C147 120.6(8) . . ?
C150 C149 C148 121.1(8) . . ?
C149 C150 C151 118.9(9) . . ?
C150 C151 C152 120.9(8) . . ?
C147 C152 C151 119.9(8) . . ?
C154 C153 O15 108.5(12) . . ?
C153 C154 C155 105.8(13) . . ?
C156 C155 C154 106.4(11) . . ?
O15 C156 C155 104.2(11) . . ?
C158 C157 O16 110.5(9) . . ?
C157 C158 C159 107.4(10) . . ?
C160 C159 C158 105.5(9) . . ?
O16 C160 C159 108.8(9) . . ?
C162 C161 O14 108.8(9) . . ?
C161 C162 C163 107.0(10) . . ?
C162 C163 C164 107.1(9) . . ?
O14 C164 C163 106.1(9) . . ?
C166 C165 O13 110.4(10) . . ?
C165 C166 C167 107.8(13) . . ?
C166 C167 C168 103.4(12) . . ?
O13 C168 C167 105.2(9) . . ?
C202 C201 C206 120.0 . . ?
C203 C202 C201 120.0 . . ?
C202 C203 C204 120.0 . . ?
C205 C204 C203 120.0 . . ?
C206 C205 C204 120.0 . . ?
C205 C206 C201 120.0 . . ?
C205 C206 C207 120.2(4) . . ?
C201 C206 C207 119.8(4) . . ?
C212 C211 C216 120.0 . . ?
C213 C212 C211 120.0 . . ?
C214 C213 C212 120.0 . . ?
C213 C214 C215 120.0 . . ?
C216 C215 C214 120.0 . . ?
C215 C216 C211 120.0 . . ?
C215 C216 C217 120.0(4) . . ?
C211 C216 C217 120.0(4) . . ?
C222 C221 C226 120.0 . . ?
C223 C222 C221 120.0 . . ?
C222 C223 C224 120.0 . . ?
C223 C224 C225 120.0 . . ?
C226 C225 C224 120.0 . . ?
C225 C226 C221 120.0 . . ?
C225 C226 C227 120.0(4) . . ?
C221 C226 C227 120.0(4) . . ?
C232 C231 C236 120.0 . . ?
C233 C232 C231 120.0 . . ?
C232 C233 C234 120.0 . . ?
C235 C234 C233 120.0 . . ?
C236 C235 C234 120.0 . . ?
C235 C236 C231 120.0 . . ?
C235 C236 C237 120.0(4) . . ?
C231 C236 C237 120.0(4) . . ?
C242 C241 C246 120.0 . . ?
C243 C242 C241 120.0 . . ?
C242 C243 C244 120.0 . . ?
C245 C244 C243 120.0 . . ?
C246 C245 C244 120.0 . . ?
C245 C246 C241 120.0 . . ?
C245 C246 C247 120.0(4) . . ?
C241 C246 C247 120.0(4) . . ?
C252 C251 C256 120.0 . . ?
C253 C252 C251 120.0 . . ?
C254 C253 C252 120.0 . . ?
C253 C254 C255 120.0 . . ?
C254 C255 C256 120.0 . . ?
C255 C256 C251 120.0 . . ?
C255 C256 C257 120.2(4) . . ?
C251 C256 C257 119.8(4) . . ?
C262 C261 C266 120.0 . . ?
C263 C262 C261 120.0 . . ?
C262 C263 C264 120.0 . . ?
C265 C264 C263 120.0 . . ?
C264 C265 C266 120.0 . . ?
C265 C266 C261 120.0 . . ?
C265 C266 C267 120.0(4) . . ?
C261 C266 C267 119.9(4) . . ?
C405 C401 C402 104.2(17) . . ?
C403 C402 C401 108.4(17) . . ?
C404 C403 C402 105.9(17) . . ?
C405 C404 C403 108.3(18) . . ?
C401 C405 C404 112.1(18) . . ?
C301 C302 C303 123(2) . . ?
C301 C302 C304 118(2) . 2_775 ?
C303 C302 C304 118.8(17) . 2_775 ?
C304 C303 C302 119.4(18) . . ?
C303 C304 C302 121.8(18) . 2_775 ?

loop_
_geom_bond_atom_site_label_1
_geom_bond_atom_site_label_2
_geom_bond_distance
_geom_bond_site_symmetry_2
_geom_bond_publ_flag
Zn1 C11 2.022(12) . ?
Zn1 C7 2.032(10) . ?
Zn1 N2 2.155(7) . ?
Zn2 C54 2.023(8) . ?
Zn2 C58 2.026(8) . ?
Zn2 N3 2.167(5) . ?
Zn3 C91 2.004(10) . ?
Zn3 C95 2.027(12) . ?
Zn3 N6 2.140(6) . ?
Zn4 C142 2.003(8) . ?
Zn4 C138 2.014(9) . ?
Zn4 N7 2.149(6) . ?
O1 C28 1.293(7) . ?
O1 Li3 1.925(12) . ?
O1 Li2 1.986(13) . ?
O1 Li1 2.326(15) . ?
O2 C15 1.284(9) . ?
O2 Li1 1.883(13) . ?
O2 Li2 1.942(15) . ?
O3 C62 1.275(8) . ?
O3 Li4 1.872(13) . ?
O3 Li3 1.984(12) . ?
O4 C41 1.284(8) . ?
O4 Li2 1.914(12) . ?
O4 Li3 1.992(12) . ?
O4 Li4 2.261(14) . ?
O5 C73 1.405(10) . ?
O5 C76 1.414(10) . ?
O5 Li2 1.986(13) . ?
O6 C77 1.412(10) . ?
O6 C80 1.434(8) . ?
O6 Li3 1.958(13) . ?
O7 C84 1.412(12) . ?
O7 C81A 1.483(14) . ?
O7 C81B 1.493(14) . ?
O7 Li4 1.955(16) . ?
O8 C69 1.429(11) . ?
O8 C72 1.448(11) . ?
O8 Li1 1.883(14) . ?
O9 C146 1.273(8) . ?
O9 Li8 1.883(13) . ?
O9 Li7 1.970(13) . ?
O10 C112 1.307(8) . ?
O10 Li7 1.920(12) . ?
O10 Li6 1.968(12) . ?
O10 Li5 2.302(13) . ?
O11 C125 1.304(7) . ?
O11 Li6 1.930(11) . ?
O11 Li7 1.991(12) . ?
O11 Li8 2.251(14) . ?
O12 C99 1.274(8) . ?
O12 Li5 1.908(12) . ?
O12 Li6 1.970(12) . ?
O13 C165 1.410(10) . ?
O13 C168 1.448(11) . ?
O13 Li8 1.942(15) . ?
O14 C161 1.429(10) . ?
O14 C164 1.437(10) . ?
O14 Li7 1.982(12) . ?
O15 C156 1.427(11) . ?
O15 C153 1.456(9) . ?
O15 Li5 1.916(13) . ?
O16 C160 1.415(9) . ?
O16 C157 1.418(10) . ?
O16 Li6 1.955(12) . ?
N1 C28 1.296(9) . ?
N1 C22 1.428(9) . ?
N1 Li1 2.029(14) . ?
N2 C15 1.315(10) . ?
N2 C1 1.433(10) . ?
N3 C62 1.325(8) . ?
N3 C48 1.416(8) . ?
N4 C41 1.301(9) . ?
N4 C35 1.418(9) . ?
N4 Li4 2.044(14) . ?
N5 C112 1.304(9) . ?
N5 C106 1.414(9) . ?
N5 Li5 2.011(14) . ?
N6 C99 1.307(8) . ?
N6 C85 1.431(8) . ?
N7 C146 1.312(9) . ?
N7 C132 1.427(9) . ?
N8 C125 1.283(8) . ?
N8 C119 1.415(8) . ?
N8 Li8 2.062(12) . ?
Li1 C28 2.540(16) . ?
Li1 Li2 2.840(19) . ?
Li2 Li3 2.719(16) . ?
Li3 Li4 2.841(16) . ?
Li4 C41 2.488(15) . ?
Li5 C112 2.529(15) . ?
Li5 C86 2.734(14) . ?
Li5 Li6 2.854(15) . ?
Li6 Li7 2.696(15) . ?
Li7 Li8 2.858(19) . ?
Li8 C125 2.509(14) . ?
C1 C6 1.379(12) . ?
C1 C2 1.402(11) . ?
C2 C3 1.373(11) . ?
C3 C4 1.384(15) . ?
C4 C5 1.345(15) . ?
C5 C6 1.402(14) . ?
C7 C9 1.425(17) . ?
C7 C10 1.504(14) . ?
C7 C8 1.544(15) . ?
C11 C14A 1.49(2) . ?
C11 C14B 1.50(2) . ?
C11 C13B 1.516(17) . ?
C11 C13A 1.533(17) . ?
C11 C12A 1.57(2) . ?
C11 C12B 1.58(2) . ?
C15 C16 1.512(11) . ?
C16 C17 1.371(11) . ?
C16 C21 1.387(11) . ?
C17 C18 1.417(12) . ?
C18 C19 1.346(14) . ?
C19 C20 1.375(13) . ?
C20 C21 1.406(12) . ?
C22 C27 1.376(11) . ?
C22 C23 1.387(11) . ?
C23 C24 1.384(12) . ?
C24 C25 1.343(15) . ?
C25 C26 1.388(15) . ?
C26 C27 1.380(11) . ?
C28 C29 1.490(11) . ?
C29 C30 1.374(12) . ?
C29 C34 1.408(11) . ?
C30 C31 1.385(14) . ?
C31 C32 1.409(19) . ?
C32 C33 1.33(2) . ?
C33 C34 1.418(15) . ?
C35 C40 1.372(12) . ?
C35 C36 1.411(11) . ?
C36 C37 1.378(14) . ?
C37 C38 1.362(16) . ?
C38 C39 1.362(15) . ?
C39 C40 1.395(12) . ?
C41 C42 1.516(11) . ?
C42 C43 1.372(12) . ?
C42 C47 1.410(12) . ?
C43 C44 1.405(15) . ?
C44 C45 1.36(2) . ?
C45 C46 1.37(2) . ?
C46 C47 1.391(16) . ?
C48 C49 1.376(9) . ?
C48 C53 1.380(9) . ?
C49 C50 1.377(10) . ?
C50 C51 1.374(11) . ?
C51 C52 1.352(10) . ?
C52 C53 1.405(9) . ?
C54 C57 1.517(10) . ?
C54 C55 1.532(10) . ?
C54 C56 1.533(10) . ?
C58 C59 1.469(13) . ?
C58 C61 1.497(13) . ?
C58 C60 1.527(12) . ?
C62 C63 1.511(9) . ?
C63 C64 1.383(9) . ?
C63 C68 1.391(10) . ?
C64 C65 1.395(10) . ?
C65 C66 1.386(11) . ?
C66 C67 1.372(11) . ?
C67 C68 1.392(9) . ?
C69 C70 1.53(2) . ?
C70 C71A 1.48(2) . ?
C70 C71B 1.48(2) . ?
C71A C72 1.46(2) . ?
C71B C72 1.46(2) . ?
C73 C74 1.479(13) . ?
C74 C75 1.498(15) . ?
C75 C76 1.439(14) . ?
C77 C78 1.369(15) . ?
C78 C79 1.504(13) . ?
C79 C80 1.501(11) . ?
C81A C82 1.454(18) . ?
C81B C82 1.454(18) . ?
C82 C83 1.480(19) . ?
C83 C84 1.446(16) . ?
C85 C86 1.378(10) . ?
C85 C90 1.388(10) . ?
C86 C87 1.395(10) . ?
C87 C88 1.364(12) . ?
C88 C89 1.351(12) . ?
C89 C90 1.377(10) . ?
C91 C92 1.535(14) . ?
C91 C94 1.543(12) . ?
C91 C93 1.575(13) . ?
C95 C96 1.499(15) . ?
C95 C97 1.512(15) . ?
C95 C98 1.543(14) . ?
C99 C100 1.513(9) . ?
C100 C101 1.362(10) . ?
C100 C105 1.375(10) . ?
C101 C102 1.395(10) . ?
C102 C103 1.362(11) . ?
C103 C104 1.353(11) . ?
C104 C105 1.398(10) . ?
C106 C111 1.366(12) . ?
C106 C107 1.401(11) . ?
C107 C108 1.389(13) . ?
C108 C109 1.340(14) . ?
C109 C110 1.360(14) . ?
C110 C111 1.411(13) . ?
C112 C113 1.501(11) . ?
C113 C114 1.363(11) . ?
C113 C118 1.394(10) . ?
C114 C115 1.355(13) . ?
C115 C116 1.359(15) . ?
C116 C117 1.362(15) . ?
C117 C118 1.358(13) . ?
C119 C120 1.389(10) . ?
C119 C124 1.404(10) . ?
C120 C121 1.403(11) . ?
C121 C122 1.356(12) . ?
C122 C123 1.401(13) . ?
C123 C124 1.398(11) . ?
C125 C126 1.502(10) . ?
C126 C131 1.374(10) . ?
C126 C127 1.387(10) . ?
C127 C128 1.369(11) . ?
C128 C129 1.378(13) . ?
C129 C130 1.346(13) . ?
C130 C131 1.418(12) . ?
C132 C137 1.379(11) . ?
C132 C133 1.396(10) . ?
C133 C134 1.362(11) . ?
C134 C135 1.366(12) . ?
C135 C136 1.403(13) . ?
C136 C137 1.386(12) . ?
C138 C141 1.465(15) . ?
C138 C139 1.495(15) . ?
C138 C140 1.552(15) . ?
C142 C143 1.502(11) . ?
C142 C145 1.516(13) . ?
C142 C144 1.550(12) . ?
C146 C147 1.513(10) . ?
C147 C152 1.380(10) . ?
C147 C148 1.394(10) . ?
C148 C149 1.381(11) . ?
C149 C150 1.369(12) . ?
C150 C151 1.374(12) . ?
C151 C152 1.402(11) . ?
C153 C154 1.421(16) . ?
C154 C155 1.50(2) . ?
C155 C156 1.490(18) . ?
C157 C158 1.358(14) . ?
C158 C159 1.498(15) . ?
C159 C160 1.422(14) . ?
C161 C162 1.415(13) . ?
C162 C163 1.445(15) . ?
C163 C164 1.483(13) . ?
C165 C166 1.388(18) . ?
C166 C167 1.47(2) . ?
C167 C168 1.501(17) . ?
C201 C202 1.3900 . ?
C201 C206 1.3900 . ?
C202 C203 1.3900 . ?
C203 C204 1.3900 . ?
C204 C205 1.3900 . ?
C205 C206 1.3900 . ?
C206 C207 1.419(15) . ?
C211 C212 1.3900 . ?
C211 C216 1.3900 . ?
C212 C213 1.3900 . ?
C213 C214 1.3900 . ?
C214 C215 1.3900 . ?
C215 C216 1.3900 . ?
C216 C217 1.407(16) . ?
C221 C222 1.3900 . ?
C221 C226 1.3900 . ?
C222 C223 1.3900 . ?
C223 C224 1.3900 . ?
C224 C225 1.3900 . ?
C225 C226 1.3900 . ?
C226 C227 1.427(19) . ?
C231 C232 1.3900 . ?
C231 C236 1.3900 . ?
C232 C233 1.3900 . ?
C233 C234 1.3900 . ?
C234 C235 1.3900 . ?
C235 C236 1.3900 . ?
C236 C237 1.410(19) . ?
C241 C242 1.3900 . ?
C241 C246 1.3900 . ?
C242 C243 1.3900 . ?
C243 C244 1.3900 . ?
C244 C245 1.3900 . ?
C245 C246 1.3900 . ?
C246 C247 1.425(19) . ?
C251 C252 1.3900 . ?
C251 C256 1.3900 . ?
C252 C253 1.3900 . ?
C253 C254 1.3900 . ?
C254 C255 1.3900 . ?
C255 C256 1.3900 . ?
C256 C257 1.451(19) . ?
C261 C262 1.3900 . ?
C261 C266 1.3900 . ?
C262 C263 1.3900 . ?
C263 C264 1.3900 . ?
C264 C265 1.3900 . ?
C265 C266 1.3900 . ?
C266 C267 1.445(19) . ?
C401 C405 1.43(3) . ?
C401 C402 1.54(3) . ?
C402 C403 1.50(3) . ?
C403 C404 1.46(3) . ?
C404 C405 1.45(3) . ?
C301 C302 1.415(18) . ?
C302 C303 1.43(2) . ?
C302 C304 1.46(2) 2_775 ?
C303 C304 1.24(2) . ?
C304 C302 1.46(2) 2_775 ?
